data_1568303
loop_
_publ_author_name
'Bloch, Witold M.'
'Horiuchi, Shinnosuke'
'Holstein, Julian J.'
'Drechsler, Christoph'
'Wuttke, Axel'
'Hiller, Wolf'
'Mata, Ricardo A.'
'Clever, Guido H.'

_publ_section_title
;
 Maximized axial helicity in a Pd<sub>2</sub>L<sub>4</sub> cage: inverse
 guest size-dependent compression and mesocate isomerism.
;
_journal_issue 6
_journal_name_full 'Chemical science'
_journal_page_first 1524
_journal_page_last 1531
_journal_paper_doi 10.1039/d2sc06629g
_journal_volume 14
_journal_year 2023
_chemical_formula_sum 'C166 H138 F24 N12 O P4 Pd2'
_chemical_formula_weight 3109.56
_chemical_properties_physical Air-sensitive
_space_group_crystal_system monoclinic
_space_group_IT_number 14
_space_group_name_Hall '-P 2yn'
_space_group_name_H-M_alt 'P 1 21/n 1'
_atom_sites_solution_hydrogens geom
_audit_creation_method SHELXL-2014/7
_audit_update_record
;
2018-06-22 deposited with the CCDC.	2023-01-13 downloaded from the CCDC.
;
_cell_angle_alpha 90
_cell_angle_beta 97.68(3)
_cell_angle_gamma 90
_cell_formula_units_Z 4
_cell_length_a 21.804(4)
_cell_length_b 25.207(5)
_cell_length_c 28.839(6)
_cell_measurement_reflns_used 183794
_cell_measurement_temperature 80(2)
_cell_measurement_theta_max 19.964
_cell_measurement_theta_min 0.854
_cell_volume 15708(5)
_computing_cell_refinement 'XDS (Kabsch, 2010)'
_computing_data_collection 'costum designed P11 GUI'
_computing_data_reduction 'XDS (Kabsch, 2010)'
_computing_molecular_graphics 'shelXle (Huebschle, 2014)'
_computing_publication_material 'enCIFer 1.3, CCDC, 2008'
_computing_structure_refinement 'SHELXL-2014/7 (Sheldrick, 2014)'
_computing_structure_solution 'SHELXT(Sheldrick, 2015)'
_diffrn_ambient_temperature 80(2)
_diffrn_measured_fraction_theta_full 0.965
_diffrn_measured_fraction_theta_max 0.963
_diffrn_measurement_device_type 'Pilatus 6M fast, High Precision 1-Axis Goniostat with sample changing robot'
_diffrn_measurement_method '360\deg \p scan'
_diffrn_radiation_type synchrotron
_diffrn_radiation_wavelength 0.5636
_diffrn_reflns_av_R_equivalents 0.0366
_diffrn_reflns_av_unetI/netI 0.0222
_diffrn_reflns_Laue_measured_fraction_full 0.965
_diffrn_reflns_Laue_measured_fraction_max 0.963
_diffrn_reflns_limit_h_max 26
_diffrn_reflns_limit_h_min -26
_diffrn_reflns_limit_k_max 30
_diffrn_reflns_limit_k_min -30
_diffrn_reflns_limit_l_max 34
_diffrn_reflns_limit_l_min -34
_diffrn_reflns_number 183794
_diffrn_reflns_point_group_measured_fraction_full 0.965
_diffrn_reflns_point_group_measured_fraction_max 0.963
_diffrn_reflns_theta_full 19.765
_diffrn_reflns_theta_max 19.964
_diffrn_reflns_theta_min 0.854
_diffrn_source 'P11@PETRA III, DESY, Hamburg, Germany'
_exptl_absorpt_coefficient_mu 0.193
_exptl_absorpt_correction_type none
_exptl_crystal_colour orange
_exptl_crystal_density_diffrn 1.315
_exptl_crystal_description block
_exptl_crystal_F_000 6376
_exptl_crystal_recrystallization_method
'Diffusion of diisopropyl ether into saturated solution of compound in Acetonitrile.'
_exptl_crystal_size_max 0.200
_exptl_crystal_size_mid 0.100
_exptl_crystal_size_min 0.050
_refine_diff_density_max 1.326
_refine_diff_density_min -1.055
_refine_diff_density_rms 0.113
_refine_ls_extinction_method none
_refine_ls_goodness_of_fit_ref 1.031
_refine_ls_hydrogen_treatment constr
_refine_ls_matrix_type full
_refine_ls_number_parameters 2010
_refine_ls_number_reflns 28181
_refine_ls_number_restraints 4415
_refine_ls_restrained_S_all 1.014
_refine_ls_R_factor_all 0.1014
_refine_ls_R_factor_gt 0.0911
_refine_ls_shift/su_max 0.001
_refine_ls_shift/su_mean 0.000
_refine_ls_structure_factor_coef Fsqd
_refine_ls_weighting_details 'w=1/[\s^2^(Fo^2^)+(0.1450P)^2^+63.4152P] where P=(Fo^2^+2Fc^2^)/3'
_refine_ls_weighting_scheme calc
_refine_ls_wR_factor_gt 0.2719
_refine_ls_wR_factor_ref 0.2823
_reflns_Friedel_coverage 0.000
_reflns_number_gt 23444
_reflns_number_total 28181
_reflns_threshold_expression 'I > 2\s(I)'
_cod_data_source_file d2sc06629g2.cif
_cod_data_source_block wb90_sq
_cod_depositor_comments 'Adding full bibliography for 1568301--1568307.cif.'
_cod_original_cell_volume 15708(6)
_cod_original_sg_symbol_H-M 'P 21/n'
_cod_database_code 1568303
_shelx_shelxl_version_number 2014/7
_shelx_space_group_comment
;
The symmetry employed for this shelxl refinement is uniquely defined
by the following loop, which should always be used as a source of
symmetry information in preference to the above space-group names.
They are only intended as comments.
;
_shelx_estimated_absorpt_t_min 0.962
_shelx_estimated_absorpt_t_max 0.990
_computing_refinement_gui 'shelXle (Huebschle, 2014)'
_computing_ligand_restraints 'Grade Web Server, http.//grade.globalphasing.org'
_computing_molecular_model 'DSR (Kratzert, 2015)'

loop_
_space_group_symop_operation_xyz
'x, y, z'
'-x+1/2, y+1/2, -z+1/2'
'-x, -y, -z'
'x-1/2, -y-1/2, z-1/2'

loop_
_atom_site_label
_atom_site_type_symbol
_atom_site_fract_x
_atom_site_fract_y
_atom_site_fract_z
_atom_site_U_iso_or_equiv
_atom_site_adp_type
_atom_site_occupancy
_atom_site_site_symmetry_order
_atom_site_calc_flag
_atom_site_refinement_flags_posn
_atom_site_refinement_flags_adp
_atom_site_refinement_flags_occupancy
_atom_site_disorder_assembly
_atom_site_disorder_group
Pd1_12 Pd 0.65327(2) 0.43885(2) 0.36492(2) 0.04593(15) Uani 1 1 d . U . . .
Pd2_12 Pd 0.47379(2) 0.64771(2) 0.14711(2) 0.04875(15) Uani 1 1 d . U . . .
C1_1 C 0.3371(2) 0.6739(2) 0.28794(18) 0.0601(14) Uani 1 1 d D U . . .
C2_1 C 0.3378(2) 0.6551(2) 0.24097(17) 0.0556(14) Uani 1 1 d D U . . .
C3_1 C 0.3923(3) 0.6499(2) 0.22043(17) 0.0515(13) Uani 1 1 d D U . . .
H3_1 H 0.4306 0.6544 0.2400 0.062 Uiso 1 1 calc R U . . .
N4_1 N 0.3939(2) 0.6392(2) 0.17586(16) 0.0545(12) Uani 1 1 d D U . . .
C5_1 C 0.3395(3) 0.6295(3) 0.1488(2) 0.0663(17) Uani 1 1 d D U . . .
H5_1 H 0.3400 0.6222 0.1165 0.080 Uiso 1 1 calc R U . . .
C6_1 C 0.2842(3) 0.6298(3) 0.1657(2) 0.0703(18) Uani 1 1 d D U . . .
H6_1 H 0.2475 0.6204 0.1457 0.084 Uiso 1 1 calc R U . . .
C7_1 C 0.2809(3) 0.6440(3) 0.2126(2) 0.0677(17) Uani 1 1 d D U . . .
C8_1 C 0.2251(3) 0.6493(3) 0.2322(3) 0.082(2) Uani 1 1 d D U . . .
H8_1 H 0.1867 0.6407 0.2142 0.098 Uiso 1 1 calc R U . . .
C9_1 C 0.2264(3) 0.6667(4) 0.2770(3) 0.086(2) Uani 1 1 d D U . . .
H9_1 H 0.1885 0.6706 0.2896 0.103 Uiso 1 1 calc R U . . .
C10_1 C 0.2814(3) 0.6790(3) 0.3049(2) 0.0749(19) Uani 1 1 d D U . . .
H10_1 H 0.2806 0.6909 0.3361 0.090 Uiso 1 1 calc R U . . .
C11_1 C 0.3940(3) 0.6897(2) 0.31493(19) 0.0570(14) Uani 1 1 d D U . . .
C12_1 C 0.4413(3) 0.7043(2) 0.33730(19) 0.0588(14) Uani 1 1 d D U . . .
C13_1 C 0.4993(3) 0.7198(2) 0.36278(18) 0.0612(15) Uani 1 1 d D U . . .
C14_1 C 0.5007(3) 0.7556(3) 0.4003(2) 0.0681(17) Uani 1 1 d D U . . .
H14_1 H 0.4630 0.7692 0.4085 0.082 Uiso 1 1 calc R U . . .
C15_1 C 0.5562(3) 0.7714(3) 0.4254(2) 0.0749(18) Uani 1 1 d D U . . .
H15_1 H 0.5569 0.7960 0.4505 0.090 Uiso 1 1 calc R U . . .
C16_1 C 0.6107(3) 0.7505(2) 0.41336(18) 0.0691(16) Uani 1 1 d D U . . .
N17_1 N 0.6709(2) 0.7580(2) 0.43349(16) 0.0716(14) Uani 1 1 d D U . . .
C18_1 C 0.7094(3) 0.7270(2) 0.41032(17) 0.0660(15) Uani 1 1 d D U . . .
C19_1 C 0.7732(3) 0.7195(3) 0.4194(2) 0.0737(17) Uani 1 1 d D U . . .
H19_1 H 0.7976 0.7384 0.4438 0.088 Uiso 1 1 calc R U . . .
C20_1 C 0.8000(3) 0.6836(3) 0.3919(2) 0.0709(17) Uani 1 1 d D U . . .
H20_1 H 0.8435 0.6783 0.3972 0.085 Uiso 1 1 calc R U . . .
C21_1 C 0.7644(3) 0.6551(2) 0.35644(18) 0.0639(15) Uani 1 1 d D U . . .
C22_1 C 0.7009(3) 0.6628(2) 0.34710(18) 0.0613(15) Uani 1 1 d D U . . .
H22_1 H 0.6769 0.6439 0.3225 0.074 Uiso 1 1 calc R U . . .
C23_1 C 0.6733(3) 0.6985(2) 0.37428(17) 0.0631(14) Uani 1 1 d D U . . .
C24_1 C 0.6099(3) 0.7135(2) 0.37621(17) 0.0608(14) Uani 1 1 d D U . . .
C25_1 C 0.5539(3) 0.6984(2) 0.35054(18) 0.0581(14) Uani 1 1 d D U . . .
H25_1 H 0.5530 0.6741 0.3253 0.070 Uiso 1 1 calc R U . . .
C26_1 C 0.7923(3) 0.6158(2) 0.33030(19) 0.0644(15) Uani 1 1 d D U . . .
C27_1 C 0.8149(3) 0.5815(3) 0.3092(2) 0.0703(17) Uani 1 1 d D U . . .
C28_1 C 0.8393(3) 0.5339(2) 0.29158(19) 0.0743(17) Uani 1 1 d D U . . .
C29_1 C 0.8122(2) 0.4846(2) 0.30219(18) 0.0686(16) Uani 1 1 d D U . . .
C30_1 C 0.7573(2) 0.4819(3) 0.32302(18) 0.0576(14) Uani 1 1 d D U . . .
H30_1 H 0.7363 0.5142 0.3277 0.069 Uiso 1 1 calc R U . . .
N31_1 N 0.7333(2) 0.4372(2) 0.33637(16) 0.0569(12) Uani 1 1 d D U . . .
C32_1 C 0.7632(3) 0.3914(3) 0.3297(2) 0.0678(17) Uani 1 1 d D U . . .
H32_1 H 0.7479 0.3594 0.3413 0.081 Uiso 1 1 calc R U . . .
C33_1 C 0.8142(3) 0.3887(3) 0.3070(2) 0.081(2) Uani 1 1 d D U . . .
H33_1 H 0.8320 0.3554 0.3013 0.097 Uiso 1 1 calc R U . . .
C34_1 C 0.8403(3) 0.4361(3) 0.2922(2) 0.0801(19) Uani 1 1 d D U . . .
C35_1 C 0.8929(3) 0.4378(4) 0.2681(3) 0.101(3) Uani 1 1 d D U . . .
H35_1 H 0.9121 0.4058 0.2602 0.121 Uiso 1 1 calc R U . . .
C36_1 C 0.9158(4) 0.4856(4) 0.2565(3) 0.107(3) Uani 1 1 d D U . . .
H36_1 H 0.9505 0.4861 0.2397 0.128 Uiso 1 1 calc R U . . .
C37_1 C 0.8906(3) 0.5333(4) 0.2681(2) 0.095(2) Uani 1 1 d D U . . .
H37_1 H 0.9085 0.5657 0.2600 0.114 Uiso 1 1 calc R U . . .
C17A_1 C 0.6915(4) 0.7905(3) 0.4747(2) 0.0758(18) Uani 1 1 d D U . . .
H17A_1 H 0.7297 0.7749 0.4918 0.091 Uiso 1 1 calc R U . . .
H17B_1 H 0.6593 0.7898 0.4959 0.091 Uiso 1 1 calc R U . . .
C17B_1 C 0.7041(4) 0.8475(3) 0.4625(2) 0.0738(18) Uani 1 1 d D U . . .
H17C_1 H 0.6661 0.8634 0.4453 0.089 Uiso 1 1 calc R U . . .
H17D_1 H 0.7369 0.8486 0.4419 0.089 Uiso 1 1 calc R U . . .
C17C_1 C 0.7245(4) 0.8798(3) 0.5069(2) 0.0747(18) Uani 1 1 d D U . . .
H17E_1 H 0.6912 0.8787 0.5272 0.090 Uiso 1 1 calc R U . . .
H17F_1 H 0.7617 0.8631 0.5244 0.090 Uiso 1 1 calc R U . . .
C17D_1 C 0.7389(4) 0.9373(3) 0.4970(3) 0.082(2) Uani 1 1 d D U . . .
H17G_1 H 0.7007 0.9549 0.4821 0.099 Uiso 1 1 calc R U . . .
H17H_1 H 0.7696 0.9384 0.4746 0.099 Uiso 1 1 calc R U . . .
C17E_1 C 0.7643(5) 0.9677(4) 0.5409(3) 0.095(2) Uani 1 1 d D U . . .
H17I_1 H 0.7992 0.9474 0.5579 0.114 Uiso 1 1 calc R U . . .
H17J_1 H 0.7809 1.0021 0.5316 0.114 Uiso 1 1 calc R U . . .
C17F_1 C 0.7203(6) 0.9776(5) 0.5720(4) 0.122(3) Uani 1 1 d D U . . .
H17K_1 H 0.7401 0.9973 0.5993 0.146 Uiso 1 1 calc R U . . .
H17L_1 H 0.6860 0.9986 0.5559 0.146 Uiso 1 1 calc R U . . .
H17M_1 H 0.7044 0.9438 0.5822 0.146 Uiso 1 1 calc R U . . .
C1_2 C 0.4051(2) 0.4216(2) 0.35461(15) 0.0525(13) Uani 1 1 d D U . . .
C2_2 C 0.4616(2) 0.4348(2) 0.38329(15) 0.0462(12) Uani 1 1 d D U . . .
C3_2 C 0.5190(2) 0.4336(2) 0.36636(16) 0.0446(11) Uani 1 1 d D U . . .
H3_2 H 0.5194 0.4277 0.3339 0.054 Uiso 1 1 calc R U . . .
N4_2 N 0.5726(2) 0.44032(17) 0.39291(13) 0.0441(10) Uani 1 1 d D U . . .
C5_2 C 0.5719(3) 0.4468(2) 0.44013(16) 0.0471(12) Uani 1 1 d D U . . .
H5_2 H 0.6102 0.4472 0.4602 0.057 Uiso 1 1 calc R U . . .
C6_2 C 0.5190(2) 0.4527(2) 0.45929(16) 0.0485(12) Uani 1 1 d D U . . .
H6_2 H 0.5208 0.4597 0.4918 0.058 Uiso 1 1 calc R U . . .
C7_2 C 0.4609(2) 0.4485(2) 0.43108(16) 0.0493(12) Uani 1 1 d D U . . .
C8_2 C 0.4034(3) 0.4549(2) 0.44780(19) 0.0567(14) Uani 1 1 d D U . . .
H8_2 H 0.4020 0.4656 0.4792 0.068 Uiso 1 1 calc R U . . .
C9_2 C 0.3499(3) 0.4458(3) 0.41856(19) 0.0610(15) Uani 1 1 d D U . . .
H9_2 H 0.3114 0.4518 0.4297 0.073 Uiso 1 1 calc R U . . .
C10_2 C 0.3502(3) 0.4280(2) 0.3724(2) 0.0607(15) Uani 1 1 d D U . . .
H10_2 H 0.3122 0.4203 0.3534 0.073 Uiso 1 1 calc R U . . .
C11_2 C 0.4094(3) 0.3990(2) 0.30958(16) 0.0543(14) Uani 1 1 d D U . . .
C12_2 C 0.4221(3) 0.3775(2) 0.27487(17) 0.0560(14) Uani 1 1 d D U . . .
C13_2 C 0.4412(3) 0.3533(2) 0.23398(16) 0.0535(13) Uani 1 1 d D U . . .
C14_2 C 0.4266(3) 0.3007(2) 0.2220(2) 0.0659(17) Uani 1 1 d D U . . .
H14_2 H 0.4019 0.2808 0.2405 0.079 Uiso 1 1 calc R U . . .
C15_2 C 0.4475(3) 0.2767(3) 0.1837(2) 0.0691(17) Uani 1 1 d D U . . .
H15_2 H 0.4378 0.2408 0.1760 0.083 Uiso 1 1 calc R U . . .
C16_2 C 0.4830(3) 0.3068(2) 0.15689(17) 0.0627(15) Uani 1 1 d D U . . .
N17_2 N 0.5097(3) 0.29278(18) 0.11759(15) 0.0664(14) Uani 1 1 d D U . . .
C18_2 C 0.5414(3) 0.3360(2) 0.10363(16) 0.0595(14) Uani 1 1 d D U . . .
C19_2 C 0.5775(3) 0.3404(2) 0.06769(19) 0.0670(17) Uani 1 1 d D U . . .
H19_2 H 0.5824 0.3112 0.0477 0.080 Uiso 1 1 calc R U . . .
C20_2 C 0.6060(3) 0.3881(2) 0.06186(18) 0.0649(16) Uani 1 1 d D U . . .
H20_2 H 0.6306 0.3919 0.0372 0.078 Uiso 1 1 calc R U . . .
C21_2 C 0.5996(3) 0.4314(2) 0.09153(16) 0.0568(14) Uani 1 1 d D U . . .
C22_2 C 0.5645(3) 0.4265(2) 0.12844(16) 0.0542(13) Uani 1 1 d D U . . .
H22_2 H 0.5607 0.4554 0.1490 0.065 Uiso 1 1 calc R U . . .
C23_2 C 0.5353(3) 0.37861(19) 0.13455(16) 0.0531(13) Uani 1 1 d D U . . .
C24_2 C 0.4980(3) 0.3597(2) 0.16862(16) 0.0526(13) Uani 1 1 d D U . . .
C25_2 C 0.4777(3) 0.3827(2) 0.20750(16) 0.0537(13) Uani 1 1 d D U . . .
H25_2 H 0.4885 0.4183 0.2159 0.064 Uiso 1 1 calc R U . . .
C26_2 C 0.6288(3) 0.4809(2) 0.08459(18) 0.0587(14) Uani 1 1 d D U . . .
C27_2 C 0.6516(3) 0.5236(2) 0.08092(18) 0.0567(14) Uani 1 1 d D U . . .
C28_2 C 0.6753(2) 0.57576(19) 0.07419(17) 0.0537(13) Uani 1 1 d D U . . .
C29_2 C 0.6413(2) 0.6210(2) 0.08671(16) 0.0502(12) Uani 1 1 d D U . . .
C30_2 C 0.5885(2) 0.6167(2) 0.10956(17) 0.0499(12) Uani 1 1 d D U . . .
H30_2 H 0.5772 0.5825 0.1195 0.060 Uiso 1 1 calc R U . . .
N31_2 N 0.5536(2) 0.65749(19) 0.11805(15) 0.0515(11) Uani 1 1 d D U . . .
C32_2 C 0.5705(3) 0.7067(2) 0.1053(2) 0.0615(15) Uani 1 1 d D U . . .
H32_2 H 0.5450 0.7360 0.1105 0.074 Uiso 1 1 calc R U . . .
C33_2 C 0.6224(3) 0.7154(2) 0.0852(2) 0.0616(15) Uani 1 1 d D U . . .
H33_2 H 0.6334 0.7506 0.0779 0.074 Uiso 1 1 calc R U . . .
C34_2 C 0.6604(2) 0.6725(2) 0.07515(18) 0.0550(13) Uani 1 1 d D U . . .
C35_2 C 0.7148(3) 0.6777(3) 0.0529(2) 0.0637(15) Uani 1 1 d D U . . .
H35_2 H 0.7291 0.7120 0.0460 0.076 Uiso 1 1 calc R U . . .
C36_2 C 0.7461(3) 0.6341(3) 0.0416(2) 0.0652(16) Uani 1 1 d D U . . .
H36_2 H 0.7817 0.6382 0.0262 0.078 Uiso 1 1 calc R U . . .
C37_2 C 0.7268(3) 0.5832(3) 0.05222(19) 0.0611(15) Uani 1 1 d D U . . .
H37_2 H 0.7497 0.5533 0.0442 0.073 Uiso 1 1 calc R U . . .
C17A_2 C 0.5094(4) 0.2400(3) 0.0965(3) 0.084(2) Uani 1 1 d D U . . .
H17A_2 H 0.4979 0.2134 0.1191 0.101 Uiso 1 1 calc R U . . .
H17B_2 H 0.5516 0.2315 0.0897 0.101 Uiso 1 1 calc R U . . .
C17B_2 C 0.4646(5) 0.2366(5) 0.0519(4) 0.125(3) Uani 1 1 d D U . . .
H17C_2 H 0.4610 0.1993 0.0412 0.150 Uiso 1 1 calc R U . . .
H17D_2 H 0.4803 0.2579 0.0272 0.150 Uiso 1 1 calc R U . . .
C17C_2 C 0.3987(7) 0.2579(7) 0.0601(6) 0.171(4) Uani 1 1 d D U . . .
H17E_2 H 0.4040 0.2894 0.0808 0.205 Uiso 1 1 calc R U . . .
H17F_2 H 0.3756 0.2690 0.0298 0.205 Uiso 1 1 calc R U . . .
C17D_2 C 0.3627(8) 0.2173(8) 0.0816(7) 0.198(5) Uani 1 1 d D U . . .
H17G_2 H 0.3895 0.2021 0.1088 0.237 Uiso 1 1 calc R U . . .
H17H_2 H 0.3527 0.1884 0.0587 0.237 Uiso 1 1 calc R U . . .
C17E_2 C 0.3028(9) 0.2354(9) 0.0981(7) 0.202(5) Uani 1 1 d D U . . .
H17I_2 H 0.2793 0.2020 0.0998 0.243 Uiso 1 1 calc R U . . .
H17J_2 H 0.3158 0.2459 0.1311 0.243 Uiso 1 1 calc R U . . .
C17F_2 C 0.2550(9) 0.2742(9) 0.0818(8) 0.224(7) Uani 1 1 d D U . . .
H17K_2 H 0.2231 0.2739 0.1026 0.269 Uiso 1 1 calc R U . . .
H17L_2 H 0.2736 0.3096 0.0818 0.269 Uiso 1 1 calc R U . . .
H17M_2 H 0.2364 0.2650 0.0500 0.269 Uiso 1 1 calc R U . . .
C1_3 C 0.6514(2) 0.32035(19) 0.20992(16) 0.0495(12) Uani 1 1 d D U . . .
C2_3 C 0.6262(2) 0.32634(18) 0.25288(15) 0.0440(11) Uani 1 1 d D U . . .
C3_3 C 0.6361(3) 0.3724(2) 0.28037(15) 0.0447(12) Uani 1 1 d D U . . .
H3_3 H 0.6539 0.4024 0.2674 0.054 Uiso 1 1 calc R U . . .
N4_3 N 0.6218(2) 0.37599(17) 0.32346(14) 0.0464(10) Uani 1 1 d D U . . .
C5_3 C 0.5927(3) 0.3345(2) 0.34093(17) 0.0486(12) Uani 1 1 d D U . . .
H5_3 H 0.5836 0.3366 0.3722 0.058 Uiso 1 1 calc R U . . .
C6_3 C 0.5758(3) 0.2898(2) 0.31569(18) 0.0531(13) Uani 1 1 d D U . . .
H6_3 H 0.5524 0.2629 0.3283 0.064 Uiso 1 1 calc R U . . .
C7_3 C 0.5936(2) 0.2838(2) 0.27040(16) 0.0475(12) Uani 1 1 d D U . . .
C8_3 C 0.5846(3) 0.2363(2) 0.2439(2) 0.0594(15) Uani 1 1 d D U . . .
H8_3 H 0.5608 0.2081 0.2541 0.071 Uiso 1 1 calc R U . . .
C9_3 C 0.6104(3) 0.2315(2) 0.2037(2) 0.0642(16) Uani 1 1 d D U . . .
H9_3 H 0.6055 0.1991 0.1868 0.077 Uiso 1 1 calc R U . . .
C10_3 C 0.6437(3) 0.2726(2) 0.18656(19) 0.0621(15) Uani 1 1 d D U . . .
H10_3 H 0.6613 0.2676 0.1585 0.075 Uiso 1 1 calc R U . . .
C11_3 C 0.6870(3) 0.3628(2) 0.19396(17) 0.0520(13) Uani 1 1 d D U . . .
C12_3 C 0.7165(3) 0.3995(2) 0.18335(18) 0.0526(13) Uani 1 1 d D U . . .
C13_3 C 0.7522(2) 0.44373(19) 0.17001(17) 0.0516(13) Uani 1 1 d D U . . .
C14_3 C 0.7998(3) 0.4349(3) 0.14272(18) 0.0589(15) Uani 1 1 d D U . . .
H14_3 H 0.8068 0.4000 0.1322 0.071 Uiso 1 1 calc R U . . .
C15_3 C 0.8365(3) 0.4757(2) 0.1308(2) 0.0636(15) Uani 1 1 d D U . . .
H15_3 H 0.8697 0.4693 0.1133 0.076 Uiso 1 1 calc R U . . .
C16_3 C 0.8234(2) 0.5269(2) 0.14537(18) 0.0592(14) Uani 1 1 d D U . . .
N17_3 N 0.8518(2) 0.5745(2) 0.13778(19) 0.0704(14) Uani 1 1 d D U . . .
C18_3 C 0.8213(2) 0.6150(2) 0.15767(19) 0.0604(14) Uani 1 1 d D U . . .
C19_3 C 0.8312(3) 0.6694(2) 0.1572(2) 0.0673(16) Uani 1 1 d D U . . .
H19_3 H 0.8631 0.6841 0.1417 0.081 Uiso 1 1 calc R U . . .
C20_3 C 0.7934(3) 0.7014(3) 0.1798(2) 0.0610(15) Uani 1 1 d D U . . .
H20_3 H 0.7992 0.7387 0.1795 0.073 Uiso 1 1 calc R U . . .
C21_3 C 0.7464(2) 0.6803(2) 0.20330(17) 0.0521(13) Uani 1 1 d D U . . .
C22_3 C 0.7361(2) 0.6257(2) 0.20328(17) 0.0497(12) Uani 1 1 d D U . . .
H22_3 H 0.7044 0.6111 0.2190 0.060 Uiso 1 1 calc R U . . .
C23_3 C 0.7732(2) 0.5932(2) 0.17989(16) 0.0510(12) Uani 1 1 d D U . . .
C24_3 C 0.7747(2) 0.5363(2) 0.17205(16) 0.0505(12) Uani 1 1 d D U . . .
C25_3 C 0.7391(3) 0.4946(2) 0.18481(17) 0.0505(12) Uani 1 1 d D U . . .
H25_3 H 0.7067 0.5005 0.2032 0.061 Uiso 1 1 calc R U . . .
C26_3 C 0.7084(3) 0.7142(2) 0.22734(18) 0.0513(13) Uani 1 1 d D U . . .
C27_3 C 0.6746(2) 0.7405(2) 0.24729(18) 0.0492(12) Uani 1 1 d D U . . .
C28_3 C 0.6265(2) 0.77003(19) 0.26499(18) 0.0505(12) Uani 1 1 d D U . . .
C29_3 C 0.5646(2) 0.76118(19) 0.24346(17) 0.0489(12) Uani 1 1 d D U . . .
C30_3 C 0.5498(2) 0.7204(2) 0.21070(17) 0.0462(12) Uani 1 1 d D U . . .
H30_3 H 0.5816 0.6964 0.2049 0.055 Uiso 1 1 calc R U . . .
N31_3 N 0.4937(2) 0.71372(19) 0.18754(16) 0.0506(11) Uani 1 1 d D U . . .
C32_3 C 0.4485(3) 0.7488(2) 0.1949(2) 0.0565(14) Uani 1 1 d D U . . .
H32_3 H 0.4097 0.7468 0.1757 0.068 Uiso 1 1 calc R U . . .
C33_3 C 0.4567(3) 0.7866(2) 0.2285(2) 0.0585(14) Uani 1 1 d D U . . .
H33_3 H 0.4230 0.8085 0.2341 0.070 Uiso 1 1 calc R U . . .
C34_3 C 0.5155(2) 0.7935(2) 0.25547(19) 0.0544(13) Uani 1 1 d D U . . .
C35_3 C 0.5288(3) 0.8308(2) 0.2921(2) 0.0609(15) Uani 1 1 d D U . . .
H35_3 H 0.4966 0.8520 0.3015 0.073 Uiso 1 1 calc R U . . .
C36_3 C 0.5877(3) 0.8364(2) 0.3136(2) 0.0646(16) Uani 1 1 d D U . . .
H36_3 H 0.5958 0.8607 0.3388 0.077 Uiso 1 1 calc R U . . .
C37_3 C 0.6368(3) 0.8075(2) 0.29999(19) 0.0558(14) Uani 1 1 d D U . . .
H37_3 H 0.6776 0.8137 0.3149 0.067 Uiso 1 1 calc R U . . .
C17A_3 C 0.9105(4) 0.5785(4) 0.1178(3) 0.091(2) Uani 1 1 d D U . . .
H17A_3 H 0.9312 0.6121 0.1286 0.109 Uiso 1 1 calc R U . . .
H17B_3 H 0.9378 0.5490 0.1303 0.109 Uiso 1 1 calc R U . . .
C17B_3 C 0.9043(4) 0.5768(5) 0.0669(3) 0.098(2) Uani 1 1 d D U . . .
H17C_3 H 0.8788 0.6073 0.0540 0.117 Uiso 1 1 calc R U . . .
H17D_3 H 0.8825 0.5439 0.0557 0.117 Uiso 1 1 calc R U . . .
C17C_3 C 0.9674(5) 0.5789(5) 0.0484(4) 0.110(3) Uani 1 1 d D U . . .
H17E_3 H 0.9907 0.6101 0.0620 0.132 Uiso 1 1 calc R U . . .
H17F_3 H 0.9914 0.5468 0.0590 0.132 Uiso 1 1 calc R U . . .
C17D_3 C 0.9617(6) 0.5821(5) -0.0046(4) 0.129(3) Uani 1 1 d D U . . .
H17G_3 H 0.9383 0.6143 -0.0157 0.154 Uiso 1 1 calc R U . . .
H17H_3 H 0.9390 0.5508 -0.0187 0.154 Uiso 1 1 calc R U . . .
C17E_3 C 1.0291(6) 0.5841(6) -0.0205(5) 0.144(4) Uani 1 1 d D U . . .
H17I_3 H 1.0505 0.6172 -0.0092 0.173 Uiso 1 1 calc R U . . .
H17J_3 H 1.0541 0.5536 -0.0072 0.173 Uiso 1 1 calc R U . . .
C17F_3 C 1.0214(8) 0.5821(7) -0.0735(5) 0.176(5) Uani 1 1 d D U . . .
H17K_3 H 1.0622 0.5833 -0.0842 0.211 Uiso 1 1 calc R U . . .
H17L_3 H 1.0002 0.5492 -0.0843 0.211 Uiso 1 1 calc R U . . .
H17M_3 H 0.9967 0.6125 -0.0863 0.211 Uiso 1 1 calc R U . . .
C1_4 C 0.6285(2) 0.6198(2) 0.46326(16) 0.0533(13) Uani 1 1 d D U . . .
C2_4 C 0.6701(2) 0.58108(19) 0.44940(15) 0.0523(13) Uani 1 1 d D U . . .
C3_4 C 0.6509(3) 0.5404(2) 0.41673(16) 0.0505(13) Uani 1 1 d D U . . .
H3_4 H 0.6099 0.5417 0.4008 0.061 Uiso 1 1 calc R U . . .
N4_4 N 0.6868(2) 0.5009(2) 0.40729(15) 0.0530(11) Uani 1 1 d D U . . .
C5_4 C 0.7462(3) 0.5003(3) 0.4288(2) 0.0634(16) Uani 1 1 d D U . . .
H5_4 H 0.7720 0.4713 0.4230 0.076 Uiso 1 1 calc R U . . .
C6_4 C 0.7702(3) 0.5391(3) 0.4581(2) 0.0682(17) Uani 1 1 d D U . . .
H6_4 H 0.8126 0.5380 0.4710 0.082 Uiso 1 1 calc R U . . .
C7_4 C 0.7328(3) 0.5812(2) 0.46980(17) 0.0587(14) Uani 1 1 d D U . . .
C8_4 C 0.7534(3) 0.6216(2) 0.50245(19) 0.0649(16) Uani 1 1 d D U . . .
H8_4 H 0.7957 0.6230 0.5157 0.078 Uiso 1 1 calc R U . . .
C9_4 C 0.7126(3) 0.6583(2) 0.51486(19) 0.0658(16) Uani 1 1 d D U . . .
H9_4 H 0.7269 0.6851 0.5369 0.079 Uiso 1 1 calc R U . . .
C10_4 C 0.6505(3) 0.6575(2) 0.49596(18) 0.0621(15) Uani 1 1 d D U . . .
H10_4 H 0.6230 0.6832 0.5057 0.074 Uiso 1 1 calc R U . . .
C11_4 C 0.5638(2) 0.6159(2) 0.44578(17) 0.0541(13) Uani 1 1 d D U . . .
C12_4 C 0.5102(2) 0.6089(2) 0.43217(17) 0.0526(13) Uani 1 1 d D U . . .
C13_4 C 0.4463(2) 0.5991(2) 0.41499(16) 0.0554(13) Uani 1 1 d D U . . .
C14_4 C 0.3995(3) 0.6138(3) 0.44118(19) 0.0657(16) Uani 1 1 d D U . . .
H14_4 H 0.4104 0.6313 0.4703 0.079 Uiso 1 1 calc R U . . .
C15_4 C 0.3383(3) 0.6036(3) 0.4260(2) 0.0716(18) Uani 1 1 d D U . . .
H15_4 H 0.3070 0.6133 0.4444 0.086 Uiso 1 1 calc R U . . .
C16_4 C 0.3235(3) 0.5786(2) 0.38292(18) 0.0657(16) Uani 1 1 d D U . . .
N17_4 N 0.2663(2) 0.5643(2) 0.35963(17) 0.0747(16) Uani 1 1 d D U . . .
C18_4 C 0.2747(3) 0.5407(3) 0.31748(18) 0.0687(17) Uani 1 1 d D U . . .
C19_4 C 0.2319(3) 0.5191(3) 0.2824(2) 0.079(2) Uani 1 1 d D U . . .
H19_4 H 0.1890 0.5192 0.2851 0.094 Uiso 1 1 calc R U . . .
C20_4 C 0.2533(3) 0.4974(3) 0.2437(2) 0.0721(19) Uani 1 1 d D U . . .
H20_4 H 0.2246 0.4825 0.2196 0.086 Uiso 1 1 calc R U . . .
C21_4 C 0.3166(3) 0.4970(2) 0.23898(16) 0.0566(14) Uani 1 1 d D U . . .
C22_4 C 0.3595(3) 0.5185(2) 0.27417(16) 0.0510(13) Uani 1 1 d D U . . .
H22_4 H 0.4024 0.5184 0.2713 0.061 Uiso 1 1 calc R U . . .
C23_4 C 0.3383(2) 0.5401(2) 0.31359(17) 0.0542(13) Uani 1 1 d D U . . .
C24_4 C 0.3699(2) 0.5641(2) 0.35580(17) 0.0531(13) Uani 1 1 d D U . . .
C25_4 C 0.4318(3) 0.5737(2) 0.37173(16) 0.0497(12) Uani 1 1 d D U . . .
H25_4 H 0.4634 0.5634 0.3538 0.060 Uiso 1 1 calc R U . . .
C26_4 C 0.3382(3) 0.4750(2) 0.19836(17) 0.0538(13) Uani 1 1 d D U . . .
C27_4 C 0.3584(3) 0.4593(2) 0.16483(16) 0.0532(13) Uani 1 1 d D U . . .
C28_4 C 0.3820(2) 0.4496(2) 0.12134(15) 0.0515(13) Uani 1 1 d D U . . .
C29_4 C 0.4136(2) 0.4919(2) 0.10194(15) 0.0497(12) Uani 1 1 d D U . . .
C30_4 C 0.4299(3) 0.5393(2) 0.12677(17) 0.0503(13) Uani 1 1 d D U . . .
H30_4 H 0.4241 0.5409 0.1588 0.060 Uiso 1 1 calc R U . . .
N31_4 N 0.4529(2) 0.5814(2) 0.10787(14) 0.0537(11) Uani 1 1 d D U . . .
C32_4 C 0.4608(3) 0.5795(2) 0.06162(17) 0.0584(15) Uani 1 1 d D U . . .
H32_4 H 0.4737 0.6106 0.0471 0.070 Uiso 1 1 calc R U . . .
C33_4 C 0.4507(3) 0.5346(2) 0.03580(17) 0.0587(15) Uani 1 1 d D U . . .
H33_4 H 0.4588 0.5343 0.0043 0.070 Uiso 1 1 calc R U . . .
C34_4 C 0.4281(3) 0.4882(2) 0.05536(16) 0.0552(13) Uani 1 1 d D U . . .
C35_4 C 0.4168(3) 0.4395(2) 0.03132(19) 0.0632(16) Uani 1 1 d D U . . .
H35_4 H 0.4277 0.4355 0.0007 0.076 Uiso 1 1 calc R U . . .
C36_4 C 0.3906(3) 0.3987(3) 0.05204(18) 0.0616(15) Uani 1 1 d D U . . .
H36_4 H 0.3848 0.3659 0.0359 0.074 Uiso 1 1 calc R U . . .
C37_4 C 0.3717(3) 0.4032(2) 0.09636(18) 0.0588(15) Uani 1 1 d D U . . .
H37_4 H 0.3517 0.3742 0.1092 0.071 Uiso 1 1 calc R U . . .
C17A_4 C 0.2073(4) 0.5750(4) 0.3760(3) 0.098(2) Uani 1 1 d D U . . .
H17A_4 H 0.1750 0.5804 0.3487 0.118 Uiso 1 1 calc R U . . .
H17B_4 H 0.2104 0.6080 0.3948 0.118 Uiso 1 1 calc R U . . .
C17B_4 C 0.1886(5) 0.5288(5) 0.4057(4) 0.130(3) Uani 1 1 d D U . . .
H17C_4 H 0.1804 0.4969 0.3858 0.156 Uiso 1 1 calc R U . . .
H17D_4 H 0.2229 0.5206 0.4306 0.156 Uiso 1 1 calc R U . . .
C17C_4 C 0.1306(6) 0.5429(8) 0.4277(5) 0.173(4) Uani 1 1 d D U . . .
H17E_4 H 0.1247 0.5149 0.4507 0.208 Uiso 1 1 calc R U . . .
H17F_4 H 0.1392 0.5763 0.4454 0.208 Uiso 1 1 calc R U . . .
C17D_4 C 0.0734(7) 0.5494(10) 0.3983(7) 0.210(5) Uani 1 1 d D U . . .
H17G_4 H 0.0650 0.5171 0.3789 0.252 Uiso 1 1 calc R U . . .
H17H_4 H 0.0770 0.5796 0.3769 0.252 Uiso 1 1 calc R U . . .
C17E_4 C 0.0163(8) 0.5597(10) 0.4265(7) 0.227(6) Uani 1 1 d D U . . .
H17I_4 H 0.0141 0.5296 0.4482 0.272 Uiso 1 1 calc R U . . .
H17J_4 H 0.0259 0.5918 0.4460 0.272 Uiso 1 1 calc R U . . .
C17F_4 C -0.0465(8) 0.5671(11) 0.4000(8) 0.245(8) Uani 1 1 d D U . . .
H17K_4 H -0.0765 0.5730 0.4219 0.294 Uiso 1 1 calc R U . . .
H17L_4 H -0.0463 0.5978 0.3792 0.294 Uiso 1 1 calc R U . . .
H17M_4 H -0.0581 0.5352 0.3814 0.294 Uiso 1 1 calc R U . . .
P1_5 P 0.5670(7) 0.5466(6) 0.2575(5) 0.046(3) Uani 0.484(10) 1 d D U P A 1
F2_5 F 0.5753(6) 0.5569(5) 0.3122(3) 0.069(3) Uani 0.484(10) 1 d D U P A 1
F3_5 F 0.5017(5) 0.5759(5) 0.2531(4) 0.086(3) Uani 0.484(10) 1 d D U P A 1
F4_5 F 0.5581(7) 0.5372(5) 0.2029(3) 0.074(3) Uani 0.484(10) 1 d D U P A 1
F5_5 F 0.6325(5) 0.5191(6) 0.2635(4) 0.087(3) Uani 0.484(10) 1 d D U P A 1
F6_5 F 0.5958(5) 0.6033(4) 0.2497(3) 0.072(3) Uani 0.484(10) 1 d D U P A 1
F7_5 F 0.5357(6) 0.4920(4) 0.2665(3) 0.084(3) Uani 0.484(10) 1 d D U P A 1
P1_6 P 0.5674(7) 0.5463(6) 0.2568(5) 0.044(2) Uani 0.516(10) 1 d D U P A 2
F2_6 F 0.5507(5) 0.5402(5) 0.3088(3) 0.070(3) Uani 0.516(10) 1 d D U P A 2
F3_6 F 0.5803(6) 0.4847(3) 0.2566(3) 0.078(3) Uani 0.516(10) 1 d D U P A 2
F4_6 F 0.5846(5) 0.5513(5) 0.2053(3) 0.071(3) Uani 0.516(10) 1 d D U P A 2
F5_6 F 0.5517(7) 0.6073(4) 0.2578(3) 0.088(3) Uani 0.516(10) 1 d D U P A 2
F6_6 F 0.6379(4) 0.5547(5) 0.2768(3) 0.078(3) Uani 0.516(10) 1 d D U P A 2
F7_6 F 0.4976(4) 0.5383(5) 0.2368(3) 0.077(3) Uani 0.516(10) 1 d D U P A 2
P1_7 P 0.38934(12) 0.74593(10) 0.04835(7) 0.0842(7) Uani 1 1 d D U . . .
F2_7 F 0.3763(4) 0.7181(3) 0.0924(2) 0.149(2) Uani 1 1 d D U . . .
F3_7 F 0.4368(3) 0.7795(3) 0.0825(2) 0.138(2) Uani 1 1 d D U . . .
F4_7 F 0.4039(4) 0.7758(3) 0.0027(2) 0.134(2) Uani 1 1 d D U . . .
F5_7 F 0.3461(3) 0.7099(3) 0.0139(2) 0.136(2) Uani 1 1 d D U . . .
F6_7 F 0.3389(4) 0.7872(3) 0.0512(3) 0.155(3) Uani 1 1 d D U . . .
F7_7 F 0.4460(3) 0.7075(3) 0.0439(2) 0.138(2) Uani 1 1 d D U . . .
P1_8 P 1.04554(17) 0.62378(19) 0.23343(17) 0.0764(14) Uani 0.532(6) 1 d D U P B 1
F2_8 F 1.0837(4) 0.6147(4) 0.1909(4) 0.099(3) Uani 0.532(6) 1 d D U P B 1
F3_8 F 1.0062(6) 0.5714(5) 0.2177(4) 0.095(3) Uani 0.532(6) 1 d D U P B 1
F4_8 F 1.0037(5) 0.6329(5) 0.2757(4) 0.087(3) Uani 0.532(6) 1 d D U P B 1
F5_8 F 1.0854(5) 0.6755(5) 0.2480(5) 0.106(3) Uani 0.532(6) 1 d D U P B 1
F6_8 F 0.9966(4) 0.6588(4) 0.1992(3) 0.095(3) Uani 0.532(6) 1 d D U P B 1
F7_8 F 1.0913(8) 0.5843(8) 0.2676(6) 0.119(5) Uani 0.532(6) 1 d D U P B 1
P1_9 P 1.0463(3) 0.6133(3) 0.2795(3) 0.115(2) Uani 0.468(6) 1 d D U P B 2
F2_9 F 1.0875(7) 0.6379(6) 0.3227(6) 0.149(5) Uani 0.468(6) 1 d D U P B 2
F3_9 F 0.9886(6) 0.6367(7) 0.3000(7) 0.130(4) Uani 0.468(6) 1 d D U P B 2
F4_9 F 1.0037(8) 0.5934(7) 0.2323(7) 0.131(5) Uani 0.468(6) 1 d D U P B 2
F5_9 F 1.1050(9) 0.5919(9) 0.2602(9) 0.128(5) Uani 0.468(6) 1 d D U P B 2
F6_9 F 1.0556(8) 0.6673(7) 0.2537(7) 0.143(5) Uani 0.468(6) 1 d D U P B 2
F7_9 F 1.0380(7) 0.5590(5) 0.3021(7) 0.143(5) Uani 0.468(6) 1 d D U P B 2
P1_10 P 0.7372(2) 0.33764(14) 0.45834(10) 0.1356(14) Uani 1 1 d D U . . .
F2_10 F 0.7671(5) 0.3667(4) 0.5049(3) 0.192(3) Uani 1 1 d D U . . .
F3_10 F 0.6837(5) 0.3734(4) 0.4523(3) 0.189(3) Uani 1 1 d D U . . .
F4_10 F 0.7252(5) 0.3093(3) 0.4117(3) 0.175(3) Uani 1 1 d D U . . .
F5_10 F 0.8014(5) 0.3048(3) 0.4634(3) 0.177(3) Uani 1 1 d D U . . .
F6_10 F 0.7794(6) 0.3810(4) 0.4324(3) 0.196(3) Uani 1 1 d D U . . .
F7_10 F 0.7129(5) 0.2971(4) 0.4890(3) 0.200(4) Uani 1 1 d D U . . .
O1_11 O 1.0544(6) 0.7385(4) 0.0672(3) 0.175(3) Uani 1 1 d D U . . .
C2_11 C 1.0829(8) 0.7207(6) 0.1109(4) 0.165(4) Uani 1 1 d D U . . .
H2_11 H 1.0487 0.6988 0.1208 0.198 Uiso 1 1 calc R U . . .
C3_11 C 1.1260(9) 0.6782(8) 0.1007(5) 0.206(7) Uani 1 1 d D U . . .
H3A_11 H 1.1101 0.6609 0.0710 0.247 Uiso 1 1 calc R U . . .
H3B_11 H 1.1668 0.6935 0.0983 0.247 Uiso 1 1 calc R U . . .
H3C_11 H 1.1298 0.6519 0.1259 0.247 Uiso 1 1 calc R U . . .
C4_11 C 1.1031(10) 0.7471(8) 0.1530(6) 0.228(7) Uani 1 1 d D U . . .
H4A_11 H 1.1211 0.7213 0.1764 0.274 Uiso 1 1 calc R U . . .
H4B_11 H 1.1344 0.7735 0.1478 0.274 Uiso 1 1 calc R U . . .
H4C_11 H 1.0679 0.7648 0.1642 0.274 Uiso 1 1 calc R U . . .
C5_11 C 0.9931(7) 0.7583(6) 0.0674(6) 0.177(4) Uani 1 1 d D U . . .
H5_11 H 0.9889 0.7679 0.1005 0.213 Uiso 1 1 calc R U . . .
C6_11 C 0.9918(8) 0.8085(5) 0.0407(5) 0.166(5) Uani 1 1 d D U . . .
H6A_11 H 0.9507 0.8248 0.0392 0.199 Uiso 1 1 calc R U . . .
H6B_11 H 1.0231 0.8329 0.0562 0.199 Uiso 1 1 calc R U . . .
H6C_11 H 1.0007 0.8012 0.0089 0.199 Uiso 1 1 calc R U . . .
C7_11 C 0.9362(10) 0.7299(8) 0.0482(9) 0.243(7) Uani 1 1 d D U . . .
H7A_11 H 0.9000 0.7515 0.0524 0.292 Uiso 1 1 calc R U . . .
H7B_11 H 0.9366 0.7231 0.0148 0.292 Uiso 1 1 calc R U . . .
H7C_11 H 0.9340 0.6960 0.0647 0.292 Uiso 1 1 calc R U . . .

loop_
_atom_site_aniso_label
_atom_site_aniso_U_11
_atom_site_aniso_U_22
_atom_site_aniso_U_33
_atom_site_aniso_U_23
_atom_site_aniso_U_13
_atom_site_aniso_U_12
Pd1_12 0.0554(3) 0.0610(3) 0.0213(2) -0.00858(17) 0.00507(19) -0.0020(2)
Pd2_12 0.0546(3) 0.0656(3) 0.0249(2) 0.00267(18) 0.00072(19) -0.0024(2)
C1_1 0.074(3) 0.065(4) 0.042(3) -0.001(2) 0.012(2) 0.000(3)
C2_1 0.060(3) 0.065(4) 0.042(3) -0.002(2) 0.007(2) -0.003(3)
C3_1 0.059(3) 0.061(3) 0.033(2) -0.002(2) 0.000(2) -0.006(2)
N4_1 0.054(3) 0.068(3) 0.040(2) -0.005(2) 0.001(2) -0.005(2)
C5_1 0.060(3) 0.092(5) 0.045(3) -0.014(3) -0.002(3) -0.004(3)
C6_1 0.056(3) 0.099(5) 0.054(3) -0.016(3) -0.001(3) -0.010(3)
C7_1 0.062(3) 0.082(4) 0.060(3) -0.010(3) 0.009(3) -0.011(3)
C8_1 0.061(4) 0.112(6) 0.073(4) -0.007(4) 0.011(3) -0.006(4)
C9_1 0.075(4) 0.113(6) 0.073(4) -0.009(4) 0.022(3) -0.005(4)
C10_1 0.081(4) 0.094(5) 0.053(4) -0.004(3) 0.018(3) -0.001(3)
C11_1 0.076(3) 0.062(3) 0.034(3) 0.001(2) 0.010(2) 0.001(3)
C12_1 0.083(4) 0.061(3) 0.032(3) 0.001(2) 0.003(2) 0.002(3)
C13_1 0.091(4) 0.058(3) 0.033(3) 0.003(2) 0.001(3) -0.012(3)
C14_1 0.100(4) 0.065(4) 0.038(3) -0.003(3) 0.006(3) -0.005(3)
C15_1 0.111(4) 0.068(4) 0.042(3) -0.006(3) -0.005(3) -0.012(3)
C16_1 0.107(4) 0.065(3) 0.031(3) 0.003(2) -0.007(3) -0.021(3)
N17_1 0.105(4) 0.068(3) 0.037(2) 0.001(2) -0.009(2) -0.029(3)
C18_1 0.093(4) 0.071(3) 0.029(3) 0.012(2) -0.009(2) -0.033(3)
C19_1 0.093(4) 0.088(4) 0.035(3) 0.015(3) -0.010(3) -0.035(3)
C20_1 0.078(4) 0.091(4) 0.040(3) 0.021(3) -0.007(3) -0.035(3)
C21_1 0.071(3) 0.091(4) 0.027(3) 0.018(2) -0.002(2) -0.028(3)
C22_1 0.078(3) 0.074(4) 0.029(3) 0.013(2) -0.003(2) -0.028(3)
C23_1 0.087(3) 0.070(3) 0.029(3) 0.011(2) -0.005(2) -0.026(3)
C24_1 0.092(3) 0.061(3) 0.026(2) 0.007(2) -0.005(2) -0.021(3)
C25_1 0.090(4) 0.055(3) 0.028(3) 0.005(2) 0.002(2) -0.012(3)
C26_1 0.059(3) 0.102(4) 0.030(3) 0.016(3) -0.003(2) -0.028(3)
C27_1 0.057(4) 0.122(5) 0.030(3) 0.005(3) 0.000(3) -0.029(3)
C28_1 0.055(3) 0.137(5) 0.030(3) -0.008(3) 0.001(3) -0.026(3)
C29_1 0.053(3) 0.124(4) 0.029(3) -0.023(3) 0.005(2) -0.017(3)
C30_1 0.051(3) 0.096(4) 0.026(3) -0.015(2) 0.004(2) -0.008(3)
N31_1 0.052(3) 0.086(3) 0.032(2) -0.020(2) 0.004(2) -0.003(2)
C32_1 0.061(3) 0.092(4) 0.048(3) -0.028(3) 0.001(3) 0.003(3)
C33_1 0.058(4) 0.123(5) 0.062(4) -0.039(4) 0.007(3) 0.004(3)
C34_1 0.055(3) 0.137(5) 0.048(4) -0.039(3) 0.008(3) -0.007(3)
C35_1 0.067(4) 0.173(7) 0.064(5) -0.047(5) 0.020(4) -0.008(4)
C36_1 0.075(5) 0.190(7) 0.058(5) -0.032(5) 0.019(4) -0.022(5)
C37_1 0.064(4) 0.177(7) 0.045(4) -0.020(4) 0.014(3) -0.026(4)
C17A_1 0.116(5) 0.068(3) 0.038(3) 0.003(2) -0.011(3) -0.033(3)
C17B_1 0.105(5) 0.067(3) 0.043(3) 0.004(3) -0.011(3) -0.029(3)
C17C_1 0.104(5) 0.066(3) 0.047(3) 0.003(3) -0.016(3) -0.023(3)
C17D_1 0.105(5) 0.068(4) 0.062(4) 0.008(3) -0.031(4) -0.024(3)
C17E_1 0.120(6) 0.080(4) 0.071(4) 0.002(4) -0.038(4) -0.020(4)
C17F_1 0.138(8) 0.134(8) 0.081(6) -0.015(5) -0.030(5) -0.024(6)
C1_2 0.069(3) 0.057(3) 0.034(2) 0.009(2) 0.012(2) -0.007(2)
C2_2 0.064(3) 0.049(3) 0.028(2) 0.0044(19) 0.015(2) -0.004(2)
C3_2 0.064(3) 0.048(3) 0.023(2) -0.0015(19) 0.009(2) -0.003(2)
N4_2 0.062(3) 0.051(2) 0.0192(19) -0.0037(16) 0.0069(17) -0.0011(19)
C5_2 0.072(3) 0.049(3) 0.022(2) -0.0041(19) 0.008(2) -0.003(2)
C6_2 0.076(3) 0.051(3) 0.021(2) 0.000(2) 0.014(2) -0.001(2)
C7_2 0.074(3) 0.046(3) 0.030(2) 0.005(2) 0.016(2) -0.002(2)
C8_2 0.077(3) 0.061(3) 0.037(3) 0.007(2) 0.027(2) -0.001(3)
C9_2 0.069(4) 0.071(4) 0.048(3) 0.011(3) 0.026(3) -0.006(3)
C10_2 0.067(3) 0.066(4) 0.053(3) 0.008(3) 0.020(3) -0.011(3)
C11_2 0.061(3) 0.062(3) 0.038(3) 0.001(2) 0.003(2) -0.005(3)
C12_2 0.066(4) 0.063(3) 0.037(3) 0.000(2) -0.001(2) -0.001(3)
C13_2 0.060(3) 0.067(3) 0.030(2) -0.002(2) -0.007(2) 0.002(2)
C14_2 0.087(5) 0.066(3) 0.044(3) -0.001(3) 0.006(3) -0.002(3)
C15_2 0.093(5) 0.066(4) 0.046(3) -0.004(3) 0.002(3) 0.002(3)
C16_2 0.088(4) 0.062(3) 0.035(3) -0.003(2) -0.005(3) 0.010(3)
N17_2 0.098(4) 0.065(3) 0.034(2) -0.006(2) 0.002(2) 0.006(3)
C18_2 0.087(4) 0.066(3) 0.021(2) -0.004(2) -0.008(2) 0.011(3)
C19_2 0.100(5) 0.070(4) 0.030(3) -0.005(2) 0.002(3) 0.007(3)
C20_2 0.097(5) 0.075(3) 0.021(2) -0.001(2) 0.003(3) 0.012(3)
C21_2 0.076(4) 0.075(3) 0.017(2) 0.003(2) -0.005(2) 0.012(3)
C22_2 0.072(4) 0.067(3) 0.020(2) -0.003(2) -0.007(2) 0.011(3)
C23_2 0.069(3) 0.063(3) 0.023(2) -0.001(2) -0.009(2) 0.012(2)
C24_2 0.066(3) 0.063(3) 0.024(2) -0.001(2) -0.013(2) 0.010(2)
C25_2 0.067(3) 0.063(3) 0.028(2) -0.001(2) -0.007(2) 0.005(3)
C26_2 0.076(4) 0.077(3) 0.019(2) 0.001(2) -0.008(2) 0.010(3)
C27_2 0.071(4) 0.078(3) 0.018(2) 0.001(2) -0.003(2) 0.008(3)
C28_2 0.061(3) 0.077(3) 0.020(2) -0.001(2) -0.005(2) 0.007(2)
C29_2 0.055(3) 0.071(3) 0.022(2) 0.006(2) -0.004(2) -0.002(2)
C30_2 0.061(3) 0.065(3) 0.022(2) 0.004(2) -0.003(2) -0.001(2)
N31_2 0.059(3) 0.066(3) 0.028(2) 0.0101(19) 0.001(2) -0.003(2)
C32_2 0.069(4) 0.068(3) 0.048(3) 0.011(3) 0.007(3) 0.002(3)
C33_2 0.070(4) 0.072(4) 0.042(3) 0.015(3) 0.008(3) -0.004(3)
C34_2 0.058(3) 0.074(3) 0.031(3) 0.008(2) -0.001(2) -0.003(2)
C35_2 0.065(3) 0.085(4) 0.040(3) 0.006(3) 0.008(3) -0.009(3)
C36_2 0.061(4) 0.093(4) 0.041(3) 0.000(3) 0.004(3) 0.001(3)
C37_2 0.061(3) 0.090(4) 0.030(3) 0.000(3) -0.003(2) 0.004(3)
C17A_2 0.119(5) 0.082(4) 0.052(3) -0.021(3) 0.009(4) -0.001(4)
C17B_2 0.147(6) 0.147(7) 0.076(5) -0.033(5) -0.004(5) -0.021(5)
C17C_2 0.174(7) 0.204(9) 0.130(7) -0.023(7) 0.007(6) -0.027(6)
C17D_2 0.194(9) 0.244(11) 0.154(9) -0.018(8) 0.020(7) -0.056(8)
C17E_2 0.188(10) 0.249(12) 0.172(10) -0.020(9) 0.034(9) -0.060(9)
C17F_2 0.207(13) 0.256(15) 0.208(15) 0.000(12) 0.024(12) -0.075(11)
C1_3 0.057(3) 0.065(3) 0.024(2) -0.006(2) -0.004(2) 0.012(2)
C2_3 0.049(3) 0.056(3) 0.025(2) -0.0052(19) -0.004(2) 0.009(2)
C3_3 0.055(3) 0.055(3) 0.023(2) -0.0034(19) 0.005(2) 0.003(2)
N4_3 0.058(3) 0.055(2) 0.027(2) -0.0017(17) 0.0065(18) 0.005(2)
C5_3 0.062(3) 0.058(3) 0.026(2) 0.001(2) 0.008(2) 0.003(2)
C6_3 0.063(3) 0.056(3) 0.040(3) 0.000(2) 0.006(2) 0.003(3)
C7_3 0.052(3) 0.056(3) 0.032(2) -0.002(2) -0.006(2) 0.006(2)
C8_3 0.072(4) 0.056(3) 0.045(3) -0.007(2) -0.008(3) 0.007(3)
C9_3 0.081(4) 0.062(3) 0.044(3) -0.014(2) -0.010(3) 0.013(3)
C10_3 0.081(4) 0.068(3) 0.035(3) -0.013(2) -0.002(3) 0.018(3)
C11_3 0.066(3) 0.068(3) 0.021(2) -0.006(2) 0.004(2) 0.016(2)
C12_3 0.061(3) 0.073(3) 0.023(2) -0.005(2) 0.002(2) 0.015(2)
C13_3 0.059(3) 0.074(3) 0.021(2) -0.002(2) 0.001(2) 0.013(2)
C14_3 0.061(3) 0.088(4) 0.027(3) -0.010(2) 0.000(2) 0.011(3)
C15_3 0.061(4) 0.096(4) 0.034(3) -0.012(3) 0.007(3) 0.006(3)
C16_3 0.053(3) 0.092(3) 0.032(3) -0.012(2) 0.001(2) -0.003(3)
N17_3 0.059(3) 0.097(3) 0.058(3) -0.019(3) 0.019(3) -0.008(2)
C18_3 0.052(3) 0.092(3) 0.038(3) -0.009(3) 0.007(2) -0.011(3)
C19_3 0.055(3) 0.091(4) 0.056(4) -0.011(3) 0.009(3) -0.018(3)
C20_3 0.057(3) 0.083(4) 0.042(3) -0.008(3) 0.000(3) -0.014(3)
C21_3 0.050(3) 0.074(3) 0.028(2) 0.001(2) -0.009(2) -0.007(2)
C22_3 0.050(3) 0.075(3) 0.022(2) -0.001(2) -0.002(2) -0.003(2)
C23_3 0.048(3) 0.078(3) 0.025(2) -0.004(2) -0.001(2) -0.004(2)
C24_3 0.048(3) 0.080(3) 0.022(2) -0.006(2) 0.000(2) 0.004(2)
C25_3 0.056(3) 0.073(3) 0.022(2) 0.000(2) 0.005(2) 0.009(2)
C26_3 0.054(3) 0.066(3) 0.032(3) 0.003(2) -0.004(2) -0.009(2)
C27_3 0.053(3) 0.058(3) 0.035(3) 0.006(2) -0.002(2) -0.011(2)
C28_3 0.060(3) 0.049(3) 0.043(3) 0.007(2) 0.007(2) -0.007(2)
C29_3 0.059(3) 0.052(3) 0.037(3) 0.009(2) 0.009(2) -0.005(2)
C30_3 0.052(3) 0.054(3) 0.032(2) 0.009(2) 0.005(2) -0.001(2)
N31_3 0.054(2) 0.060(3) 0.036(2) 0.0073(19) 0.0021(19) 0.000(2)
C32_3 0.056(3) 0.065(3) 0.047(3) 0.009(2) 0.002(3) 0.004(3)
C33_3 0.061(3) 0.058(3) 0.058(3) 0.006(3) 0.011(3) 0.001(3)
C34_3 0.063(3) 0.049(3) 0.053(3) 0.007(2) 0.013(2) -0.005(2)
C35_3 0.071(4) 0.053(3) 0.060(4) -0.001(3) 0.014(3) -0.003(3)
C36_3 0.079(4) 0.058(3) 0.058(4) -0.008(3) 0.013(3) -0.011(3)
C37_3 0.067(3) 0.056(3) 0.043(3) 0.000(2) 0.004(3) -0.012(3)
C17A_3 0.078(4) 0.115(5) 0.086(4) -0.019(4) 0.031(3) -0.018(4)
C17B_3 0.091(5) 0.118(6) 0.088(4) -0.010(4) 0.025(4) -0.014(4)
C17C_3 0.109(5) 0.118(6) 0.112(5) -0.006(5) 0.045(5) -0.014(5)
C17D_3 0.140(6) 0.132(6) 0.127(6) -0.007(5) 0.063(5) -0.023(6)
C17E_3 0.160(7) 0.136(7) 0.155(7) 0.006(6) 0.086(6) -0.028(6)
C17F_3 0.207(12) 0.163(11) 0.177(9) 0.003(8) 0.101(9) 0.000(10)
C1_4 0.088(3) 0.053(3) 0.019(2) 0.000(2) 0.008(2) -0.013(2)
C2_4 0.077(3) 0.060(3) 0.020(2) 0.001(2) 0.007(2) -0.018(2)
C3_4 0.067(3) 0.065(3) 0.019(2) -0.004(2) 0.007(2) -0.012(2)
N4_4 0.059(3) 0.072(3) 0.029(2) -0.007(2) 0.0058(19) -0.006(2)
C5_4 0.066(3) 0.087(4) 0.035(3) -0.009(3) 0.002(3) -0.004(3)
C6_4 0.068(4) 0.093(4) 0.043(3) -0.009(3) 0.005(3) -0.016(3)
C7_4 0.075(3) 0.073(3) 0.028(3) -0.002(2) 0.005(2) -0.021(3)
C8_4 0.089(4) 0.074(4) 0.029(3) 0.002(2) -0.002(3) -0.028(3)
C9_4 0.102(4) 0.064(4) 0.029(3) -0.001(2) -0.001(3) -0.025(3)
C10_4 0.103(4) 0.056(3) 0.027(3) 0.000(2) 0.005(3) -0.016(3)
C11_4 0.092(3) 0.051(3) 0.020(2) -0.001(2) 0.010(2) -0.003(3)
C12_4 0.087(3) 0.051(3) 0.022(2) 0.000(2) 0.011(2) 0.001(3)
C13_4 0.083(3) 0.058(3) 0.026(2) 0.003(2) 0.009(2) 0.006(3)
C14_4 0.093(4) 0.077(4) 0.028(3) -0.006(3) 0.012(3) 0.005(3)
C15_4 0.089(4) 0.088(5) 0.040(3) -0.008(3) 0.018(3) 0.008(3)
C16_4 0.080(3) 0.079(4) 0.040(3) -0.003(3) 0.016(3) 0.005(3)
N17_4 0.067(3) 0.109(4) 0.051(3) -0.014(3) 0.021(2) 0.002(3)
C18_4 0.068(3) 0.091(5) 0.049(3) -0.006(3) 0.013(3) 0.000(3)
C19_4 0.062(4) 0.116(6) 0.060(4) -0.016(4) 0.013(3) -0.003(4)
C20_4 0.062(3) 0.103(5) 0.050(3) -0.008(3) 0.004(3) -0.004(3)
C21_4 0.065(3) 0.071(4) 0.034(3) 0.000(2) 0.006(2) -0.002(3)
C22_4 0.062(3) 0.059(3) 0.032(2) 0.004(2) 0.009(2) -0.002(3)
C23_4 0.065(3) 0.064(3) 0.035(2) 0.001(2) 0.012(2) -0.002(3)
C24_4 0.072(3) 0.062(3) 0.026(2) 0.004(2) 0.011(2) 0.000(2)
C25_4 0.072(3) 0.054(3) 0.024(2) 0.004(2) 0.011(2) 0.000(2)
C26_4 0.057(3) 0.066(3) 0.036(3) 0.004(2) -0.003(2) -0.003(3)
C27_4 0.058(3) 0.068(3) 0.030(2) 0.000(2) -0.007(2) -0.007(3)
C28_4 0.052(3) 0.073(3) 0.024(2) -0.003(2) -0.012(2) 0.003(2)
C29_4 0.051(3) 0.073(3) 0.022(2) -0.003(2) -0.009(2) 0.004(2)
C30_4 0.056(3) 0.072(3) 0.021(2) -0.003(2) -0.001(2) 0.000(2)
N31_4 0.061(3) 0.075(3) 0.023(2) 0.0017(19) 0.0003(19) -0.001(2)
C32_4 0.065(4) 0.086(4) 0.023(2) 0.002(2) 0.002(2) -0.001(3)
C33_4 0.062(4) 0.092(4) 0.019(2) -0.001(2) -0.005(2) 0.001(3)
C34_4 0.056(3) 0.084(3) 0.021(2) -0.005(2) -0.012(2) 0.005(3)
C35_4 0.072(4) 0.085(4) 0.030(3) -0.015(2) -0.005(3) 0.008(3)
C36_4 0.066(4) 0.083(4) 0.031(3) -0.015(2) -0.014(2) 0.004(3)
C37_4 0.061(4) 0.075(4) 0.035(3) -0.008(2) -0.012(2) 0.000(3)
C17A_4 0.082(4) 0.148(6) 0.070(4) -0.013(4) 0.028(3) 0.014(4)
C17B_4 0.095(5) 0.195(7) 0.109(6) 0.024(6) 0.051(5) 0.015(5)
C17C_4 0.121(6) 0.258(9) 0.150(8) 0.016(7) 0.055(6) 0.031(7)
C17D_4 0.144(7) 0.305(11) 0.180(9) 0.000(9) 0.024(7) 0.040(8)
C17E_4 0.150(8) 0.339(14) 0.191(11) -0.003(11) 0.021(7) 0.045(9)
C17F_4 0.147(10) 0.38(2) 0.193(15) -0.024(15) -0.021(10) 0.070(11)
P1_5 0.061(4) 0.058(4) 0.019(4) 0.000(3) 0.004(3) -0.009(3)
F2_5 0.104(7) 0.077(6) 0.025(3) -0.006(3) 0.004(4) -0.009(5)
F3_5 0.078(5) 0.106(7) 0.073(6) 0.024(5) 0.012(4) 0.013(4)
F4_5 0.109(8) 0.082(6) 0.027(4) -0.004(3) -0.002(4) -0.010(5)
F5_5 0.091(5) 0.114(7) 0.060(5) 0.019(5) 0.023(4) 0.020(5)
F6_5 0.091(6) 0.075(4) 0.046(4) 0.011(3) -0.005(4) -0.030(4)
F7_5 0.113(7) 0.079(5) 0.055(5) 0.011(4) -0.006(5) -0.031(5)
P1_6 0.052(4) 0.058(4) 0.022(4) 0.000(3) 0.003(3) -0.002(3)
F2_6 0.077(6) 0.102(7) 0.032(4) 0.009(4) 0.009(4) 0.004(4)
F3_6 0.111(7) 0.067(4) 0.049(4) -0.006(3) -0.014(4) 0.010(4)
F4_6 0.070(5) 0.114(7) 0.030(4) 0.007(4) 0.007(3) -0.002(4)
F5_6 0.129(8) 0.071(4) 0.058(5) -0.002(3) -0.008(5) 0.015(4)
F6_6 0.067(4) 0.109(6) 0.053(4) 0.010(4) -0.008(3) -0.019(4)
F7_6 0.062(4) 0.113(7) 0.053(4) 0.022(4) -0.006(3) -0.009(4)
P1_7 0.1038(16) 0.1044(15) 0.0379(9) 0.0042(9) -0.0149(10) 0.0381(13)
F2_7 0.158(5) 0.202(6) 0.078(3) 0.043(4) -0.010(3) 0.034(4)
F3_7 0.137(5) 0.166(5) 0.098(4) -0.034(4) -0.026(3) 0.039(4)
F4_7 0.173(6) 0.145(5) 0.078(3) 0.023(3) -0.009(3) 0.025(4)
F5_7 0.134(5) 0.174(5) 0.090(4) -0.011(4) -0.018(3) 0.010(4)
F6_7 0.157(5) 0.188(6) 0.110(4) 0.007(4) -0.016(4) 0.089(5)
F7_7 0.146(5) 0.167(5) 0.089(4) -0.014(4) -0.021(3) 0.052(4)
P1_8 0.052(2) 0.095(3) 0.084(3) -0.021(2) 0.0168(18) 0.0017(18)
F2_8 0.073(5) 0.119(6) 0.111(6) -0.037(5) 0.027(4) -0.014(4)
F3_8 0.081(5) 0.107(6) 0.100(6) -0.011(5) 0.022(5) -0.004(4)
F4_8 0.071(5) 0.108(6) 0.083(5) -0.002(4) 0.011(4) 0.033(4)
F5_8 0.075(6) 0.117(6) 0.126(7) -0.038(5) 0.017(5) 0.002(4)
F6_8 0.078(5) 0.117(6) 0.091(5) -0.005(4) 0.022(4) 0.009(4)
F7_8 0.103(8) 0.133(9) 0.121(7) -0.029(6) 0.011(6) 0.040(7)
P1_9 0.071(3) 0.096(4) 0.174(6) 0.010(4) 0.003(3) 0.007(3)
F2_9 0.112(7) 0.128(8) 0.200(9) -0.009(7) -0.008(6) 0.016(6)
F3_9 0.092(7) 0.127(8) 0.170(10) 0.021(7) 0.013(6) 0.018(6)
F4_9 0.086(7) 0.138(9) 0.169(9) 0.010(7) 0.017(6) -0.014(7)
F5_9 0.076(6) 0.104(8) 0.201(11) -0.006(7) 0.010(6) -0.013(5)
F6_9 0.113(9) 0.121(7) 0.197(10) 0.007(6) 0.024(8) -0.002(6)
F7_9 0.127(9) 0.109(7) 0.184(11) 0.015(6) -0.013(8) 0.005(6)
P1_10 0.233(4) 0.119(2) 0.0617(14) 0.0131(14) 0.0429(19) 0.083(2)
F2_10 0.262(8) 0.210(7) 0.110(5) -0.014(5) 0.046(5) 0.069(6)
F3_10 0.273(7) 0.199(6) 0.101(5) 0.023(4) 0.049(5) 0.135(6)
F4_10 0.277(8) 0.158(6) 0.095(4) -0.003(4) 0.045(5) 0.052(5)
F5_10 0.237(7) 0.148(6) 0.154(6) -0.003(5) 0.057(5) 0.062(5)
F6_10 0.304(9) 0.166(6) 0.125(6) 0.018(5) 0.060(6) 0.037(6)
F7_10 0.257(9) 0.213(7) 0.136(6) 0.063(5) 0.055(6) 0.071(6)
O1_11 0.244(8) 0.171(7) 0.123(5) 0.044(5) 0.073(6) 0.077(6)
C2_11 0.249(9) 0.173(8) 0.088(5) 0.034(5) 0.077(6) 0.091(7)
C3_11 0.273(14) 0.240(12) 0.104(8) -0.015(8) 0.023(9) 0.135(11)
C4_11 0.295(15) 0.252(14) 0.142(8) -0.034(9) 0.048(9) 0.123(12)
C5_11 0.231(9) 0.145(8) 0.168(8) 0.043(6) 0.067(7) 0.065(6)
C6_11 0.245(12) 0.137(8) 0.124(9) 0.033(7) 0.054(9) 0.059(7)
C7_11 0.261(11) 0.177(12) 0.297(17) 0.018(12) 0.055(11) 0.023(9)

loop_
_atom_type_symbol
_atom_type_description
_atom_type_scat_dispersion_real
_atom_type_scat_dispersion_imag
_atom_type_scat_source
C C 0.0015 0.0010 'International Tables Vol C Tables 4.2.6.8 and 6.1.1.4'
H H 0.0000 0.0000 'International Tables Vol C Tables 4.2.6.8 and 6.1.1.4'
N N 0.0034 0.0020 'International Tables Vol C Tables 4.2.6.8 and 6.1.1.4'
Pd Pd -1.8919 0.6722 'International Tables Vol C Tables 4.2.6.8 and 6.1.1.4'
P P 0.0686 0.0597 'International Tables Vol C Tables 4.2.6.8 and 6.1.1.4'
F F 0.0103 0.0063 'International Tables Vol C Tables 4.2.6.8 and 6.1.1.4'
O O 0.0062 0.0037 'International Tables Vol C Tables 4.2.6.8 and 6.1.1.4'

loop_
_geom_angle_atom_site_label_1
_geom_angle_atom_site_label_2
_geom_angle_atom_site_label_3
_geom_angle
_geom_angle_site_symmetry_1
_geom_angle_site_symmetry_3
_geom_angle_publ_flag
N31_1 Pd1_12 N4_2 179.45(18) . . ?
N31_1 Pd1_12 N4_3 89.23(18) . . ?
N4_2 Pd1_12 N4_3 90.35(17) . . ?
N31_1 Pd1_12 N4_4 90.00(19) . . ?
N4_2 Pd1_12 N4_4 90.43(18) . . ?
N4_3 Pd1_12 N4_4 178.54(19) . . ?
N31_4 Pd2_12 N4_1 90.00(19) . . ?
N31_4 Pd2_12 N31_3 178.79(19) . . ?
N4_1 Pd2_12 N31_3 88.91(19) . . ?
N31_4 Pd2_12 N31_2 90.6(2) . . ?
N4_1 Pd2_12 N31_2 179.1(2) . . ?
N31_3 Pd2_12 N31_2 90.50(19) . . ?
C10_1 C1_1 C11_1 121.6(5) . . ?
C10_1 C1_1 C2_1 119.1(5) . . ?
C11_1 C1_1 C2_1 119.2(5) . . ?
C3_1 C2_1 C7_1 117.5(5) . . ?
C3_1 C2_1 C1_1 123.0(5) . . ?
C7_1 C2_1 C1_1 119.4(4) . . ?
N4_1 C3_1 C2_1 124.5(5) . . ?
N4_1 C3_1 H3_1 117.8 . . ?
C2_1 C3_1 H3_1 117.8 . . ?
C3_1 N4_1 C5_1 117.6(5) . . ?
C3_1 N4_1 Pd2_12 120.7(4) . . ?
C5_1 N4_1 Pd2_12 121.0(4) . . ?
N4_1 C5_1 C6_1 123.0(5) . . ?
N4_1 C5_1 H5_1 118.5 . . ?
C6_1 C5_1 H5_1 118.5 . . ?
C5_1 C6_1 C7_1 120.4(5) . . ?
C5_1 C6_1 H6_1 119.8 . . ?
C7_1 C6_1 H6_1 119.8 . . ?
C6_1 C7_1 C8_1 124.5(6) . . ?
C6_1 C7_1 C2_1 116.8(5) . . ?
C8_1 C7_1 C2_1 118.7(5) . . ?
C9_1 C8_1 C7_1 120.1(6) . . ?
C9_1 C8_1 H8_1 120.0 . . ?
C7_1 C8_1 H8_1 120.0 . . ?
C8_1 C9_1 C10_1 122.0(6) . . ?
C8_1 C9_1 H9_1 119.0 . . ?
C10_1 C9_1 H9_1 119.0 . . ?
C1_1 C10_1 C9_1 120.6(6) . . ?
C1_1 C10_1 H10_1 119.7 . . ?
C9_1 C10_1 H10_1 119.7 . . ?
C12_1 C11_1 C1_1 178.2(7) . . ?
C11_1 C12_1 C13_1 177.2(7) . . ?
C25_1 C13_1 C14_1 120.8(5) . . ?
C25_1 C13_1 C12_1 119.3(5) . . ?
C14_1 C13_1 C12_1 119.9(5) . . ?
C15_1 C14_1 C13_1 121.0(6) . . ?
C15_1 C14_1 H14_1 119.5 . . ?
C13_1 C14_1 H14_1 119.5 . . ?
C14_1 C15_1 C16_1 118.5(6) . . ?
C14_1 C15_1 H15_1 120.7 . . ?
C16_1 C15_1 H15_1 120.7 . . ?
N17_1 C16_1 C15_1 130.0(5) . . ?
N17_1 C16_1 C24_1 108.8(5) . . ?
C15_1 C16_1 C24_1 121.1(5) . . ?
C16_1 N17_1 C18_1 109.0(4) . . ?
C16_1 N17_1 C17A_1 126.2(6) . . ?
C18_1 N17_1 C17A_1 124.7(5) . . ?
N17_1 C18_1 C19_1 129.9(5) . . ?
N17_1 C18_1 C23_1 109.1(4) . . ?
C19_1 C18_1 C23_1 120.9(5) . . ?
C20_1 C19_1 C18_1 118.0(5) . . ?
C20_1 C19_1 H19_1 121.0 . . ?
C18_1 C19_1 H19_1 121.0 . . ?
C19_1 C20_1 C21_1 121.4(6) . . ?
C19_1 C20_1 H20_1 119.3 . . ?
C21_1 C20_1 H20_1 119.3 . . ?
C22_1 C21_1 C20_1 120.8(5) . . ?
C22_1 C21_1 C26_1 118.5(5) . . ?
C20_1 C21_1 C26_1 120.6(5) . . ?
C23_1 C22_1 C21_1 118.7(5) . . ?
C23_1 C22_1 H22_1 120.7 . . ?
C21_1 C22_1 H22_1 120.7 . . ?
C22_1 C23_1 C18_1 120.3(5) . . ?
C22_1 C23_1 C24_1 133.3(5) . . ?
C18_1 C23_1 C24_1 106.3(4) . . ?
C25_1 C24_1 C16_1 120.1(5) . . ?
C25_1 C24_1 C23_1 133.1(5) . . ?
C16_1 C24_1 C23_1 106.7(4) . . ?
C24_1 C25_1 C13_1 118.5(5) . . ?
C24_1 C25_1 H25_1 120.8 . . ?
C13_1 C25_1 H25_1 120.8 . . ?
C27_1 C26_1 C21_1 177.8(7) . . ?
C26_1 C27_1 C28_1 168.4(7) . . ?
C37_1 C28_1 C29_1 118.8(6) . . ?
C37_1 C28_1 C27_1 123.0(6) . . ?
C29_1 C28_1 C27_1 118.0(5) . . ?
C30_1 C29_1 C34_1 117.4(5) . . ?
C30_1 C29_1 C28_1 122.2(5) . . ?
C34_1 C29_1 C28_1 120.4(5) . . ?
N31_1 C30_1 C29_1 123.8(6) . . ?
N31_1 C30_1 H30_1 118.1 . . ?
C29_1 C30_1 H30_1 118.1 . . ?
C30_1 N31_1 C32_1 118.0(5) . . ?
C30_1 N31_1 Pd1_12 119.8(4) . . ?
C32_1 N31_1 Pd1_12 122.2(4) . . ?
N31_1 C32_1 C33_1 123.3(6) . . ?
N31_1 C32_1 H32_1 118.3 . . ?
C33_1 C32_1 H32_1 118.3 . . ?
C32_1 C33_1 C34_1 119.4(6) . . ?
C32_1 C33_1 H33_1 120.3 . . ?
C34_1 C33_1 H33_1 120.3 . . ?
C33_1 C34_1 C29_1 117.7(5) . . ?
C33_1 C34_1 C35_1 124.0(6) . . ?
C29_1 C34_1 C35_1 118.3(6) . . ?
C36_1 C35_1 C34_1 119.6(7) . . ?
C36_1 C35_1 H35_1 120.2 . . ?
C34_1 C35_1 H35_1 120.2 . . ?
C35_1 C36_1 C37_1 122.5(7) . . ?
C35_1 C36_1 H36_1 118.7 . . ?
C37_1 C36_1 H36_1 118.7 . . ?
C36_1 C37_1 C28_1 120.2(7) . . ?
C36_1 C37_1 H37_1 119.9 . . ?
C28_1 C37_1 H37_1 119.9 . . ?
N17_1 C17A_1 C17B_1 112.8(5) . . ?
N17_1 C17A_1 H17A_1 109.0 . . ?
C17B_1 C17A_1 H17A_1 109.0 . . ?
N17_1 C17A_1 H17B_1 109.0 . . ?
C17B_1 C17A_1 H17B_1 109.0 . . ?
H17A_1 C17A_1 H17B_1 107.8 . . ?
C17A_1 C17B_1 C17C_1 110.5(5) . . ?
C17A_1 C17B_1 H17C_1 109.5 . . ?
C17C_1 C17B_1 H17C_1 109.5 . . ?
C17A_1 C17B_1 H17D_1 109.5 . . ?
C17C_1 C17B_1 H17D_1 109.5 . . ?
H17C_1 C17B_1 H17D_1 108.1 . . ?
C17D_1 C17C_1 C17B_1 113.1(6) . . ?
C17D_1 C17C_1 H17E_1 109.0 . . ?
C17B_1 C17C_1 H17E_1 109.0 . . ?
C17D_1 C17C_1 H17F_1 109.0 . . ?
C17B_1 C17C_1 H17F_1 109.0 . . ?
H17E_1 C17C_1 H17F_1 107.8 . . ?
C17C_1 C17D_1 C17E_1 112.6(6) . . ?
C17C_1 C17D_1 H17G_1 109.1 . . ?
C17E_1 C17D_1 H17G_1 109.1 . . ?
C17C_1 C17D_1 H17H_1 109.1 . . ?
C17E_1 C17D_1 H17H_1 109.1 . . ?
H17G_1 C17D_1 H17H_1 107.8 . . ?
C17F_1 C17E_1 C17D_1 114.4(9) . . ?
C17F_1 C17E_1 H17I_1 108.7 . . ?
C17D_1 C17E_1 H17I_1 108.7 . . ?
C17F_1 C17E_1 H17J_1 108.7 . . ?
C17D_1 C17E_1 H17J_1 108.7 . . ?
H17I_1 C17E_1 H17J_1 107.6 . . ?
C17E_1 C17F_1 H17K_1 109.5 . . ?
C17E_1 C17F_1 H17L_1 109.5 . . ?
H17K_1 C17F_1 H17L_1 109.5 . . ?
C17E_1 C17F_1 H17M_1 109.5 . . ?
H17K_1 C17F_1 H17M_1 109.5 . . ?
H17L_1 C17F_1 H17M_1 109.5 . . ?
C10_2 C1_2 C2_2 118.9(4) . . ?
C10_2 C1_2 C11_2 123.5(5) . . ?
C2_2 C1_2 C11_2 117.5(5) . . ?
C3_2 C2_2 C7_2 117.9(4) . . ?
C3_2 C2_2 C1_2 122.3(4) . . ?
C7_2 C2_2 C1_2 119.8(4) . . ?
N4_2 C3_2 C2_2 123.8(4) . . ?
N4_2 C3_2 H3_2 118.1 . . ?
C2_2 C3_2 H3_2 118.1 . . ?
C3_2 N4_2 C5_2 117.7(4) . . ?
C3_2 N4_2 Pd1_12 120.9(3) . . ?
C5_2 N4_2 Pd1_12 121.4(4) . . ?
C6_2 C5_2 N4_2 122.8(5) . . ?
C6_2 C5_2 H5_2 118.6 . . ?
N4_2 C5_2 H5_2 118.6 . . ?
C5_2 C6_2 C7_2 120.2(4) . . ?
C5_2 C6_2 H6_2 119.9 . . ?
C7_2 C6_2 H6_2 119.9 . . ?
C8_2 C7_2 C6_2 124.2(5) . . ?
C8_2 C7_2 C2_2 118.9(5) . . ?
C6_2 C7_2 C2_2 116.8(4) . . ?
C9_2 C8_2 C7_2 119.7(5) . . ?
C9_2 C8_2 H8_2 120.2 . . ?
C7_2 C8_2 H8_2 120.2 . . ?
C8_2 C9_2 C10_2 121.8(5) . . ?
C8_2 C9_2 H9_2 119.1 . . ?
C10_2 C9_2 H9_2 119.1 . . ?
C1_2 C10_2 C9_2 120.4(5) . . ?
C1_2 C10_2 H10_2 119.8 . . ?
C9_2 C10_2 H10_2 119.8 . . ?
C12_2 C11_2 C1_2 169.7(7) . . ?
C11_2 C12_2 C13_2 176.3(7) . . ?
C25_2 C13_2 C14_2 120.0(5) . . ?
C25_2 C13_2 C12_2 118.3(5) . . ?
C14_2 C13_2 C12_2 121.7(5) . . ?
C15_2 C14_2 C13_2 121.5(6) . . ?
C15_2 C14_2 H14_2 119.2 . . ?
C13_2 C14_2 H14_2 119.2 . . ?
C14_2 C15_2 C16_2 118.1(6) . . ?
C14_2 C15_2 H15_2 121.0 . . ?
C16_2 C15_2 H15_2 121.0 . . ?
N17_2 C16_2 C15_2 129.8(5) . . ?
N17_2 C16_2 C24_2 109.2(4) . . ?
C15_2 C16_2 C24_2 121.0(5) . . ?
C18_2 N17_2 C16_2 108.6(4) . . ?
C18_2 N17_2 C17A_2 124.8(5) . . ?
C16_2 N17_2 C17A_2 126.3(5) . . ?
N17_2 C18_2 C19_2 129.7(5) . . ?
N17_2 C18_2 C23_2 108.8(4) . . ?
C19_2 C18_2 C23_2 121.4(5) . . ?
C20_2 C19_2 C18_2 118.2(5) . . ?
C20_2 C19_2 H19_2 120.9 . . ?
C18_2 C19_2 H19_2 120.9 . . ?
C19_2 C20_2 C21_2 121.5(5) . . ?
C19_2 C20_2 H20_2 119.3 . . ?
C21_2 C20_2 H20_2 119.3 . . ?
C22_2 C21_2 C20_2 120.3(5) . . ?
C22_2 C21_2 C26_2 119.0(5) . . ?
C20_2 C21_2 C26_2 120.7(5) . . ?
C23_2 C22_2 C21_2 118.7(5) . . ?
C23_2 C22_2 H22_2 120.6 . . ?
C21_2 C22_2 H22_2 120.6 . . ?
C22_2 C23_2 C18_2 119.9(5) . . ?
C22_2 C23_2 C24_2 133.4(4) . . ?
C18_2 C23_2 C24_2 106.7(4) . . ?
C25_2 C24_2 C16_2 120.2(5) . . ?
C25_2 C24_2 C23_2 133.2(5) . . ?
C16_2 C24_2 C23_2 106.6(4) . . ?
C24_2 C25_2 C13_2 119.2(5) . . ?
C24_2 C25_2 H25_2 120.4 . . ?
C13_2 C25_2 H25_2 120.4 . . ?
C27_2 C26_2 C21_2 176.0(7) . . ?
C26_2 C27_2 C28_2 176.1(6) . . ?
C37_2 C28_2 C29_2 119.3(5) . . ?
C37_2 C28_2 C27_2 121.3(5) . . ?
C29_2 C28_2 C27_2 119.1(5) . . ?
C30_2 C29_2 C34_2 117.8(5) . . ?
C30_2 C29_2 C28_2 122.8(5) . . ?
C34_2 C29_2 C28_2 119.4(4) . . ?
N31_2 C30_2 C29_2 123.7(5) . . ?
N31_2 C30_2 H30_2 118.1 . . ?
C29_2 C30_2 H30_2 118.1 . . ?
C30_2 N31_2 C32_2 118.5(5) . . ?
C30_2 N31_2 Pd2_12 121.6(4) . . ?
C32_2 N31_2 Pd2_12 119.8(4) . . ?
C33_2 C32_2 N31_2 122.4(6) . . ?
C33_2 C32_2 H32_2 118.8 . . ?
N31_2 C32_2 H32_2 118.8 . . ?
C32_2 C33_2 C34_2 120.5(5) . . ?
C32_2 C33_2 H33_2 119.8 . . ?
C34_2 C33_2 H33_2 119.8 . . ?
C29_2 C34_2 C33_2 116.9(5) . . ?
C29_2 C34_2 C35_2 118.7(5) . . ?
C33_2 C34_2 C35_2 124.4(5) . . ?
C36_2 C35_2 C34_2 120.5(6) . . ?
C36_2 C35_2 H35_2 119.8 . . ?
C34_2 C35_2 H35_2 119.8 . . ?
C35_2 C36_2 C37_2 121.1(6) . . ?
C35_2 C36_2 H36_2 119.5 . . ?
C37_2 C36_2 H36_2 119.5 . . ?
C28_2 C37_2 C36_2 121.0(6) . . ?
C28_2 C37_2 H37_2 119.5 . . ?
C36_2 C37_2 H37_2 119.5 . . ?
N17_2 C17A_2 C17B_2 111.9(7) . . ?
N17_2 C17A_2 H17A_2 109.2 . . ?
C17B_2 C17A_2 H17A_2 109.2 . . ?
N17_2 C17A_2 H17B_2 109.2 . . ?
C17B_2 C17A_2 H17B_2 109.2 . . ?
H17A_2 C17A_2 H17B_2 107.9 . . ?
C17A_2 C17B_2 C17C_2 110.5(9) . . ?
C17A_2 C17B_2 H17C_2 109.6 . . ?
C17C_2 C17B_2 H17C_2 109.6 . . ?
C17A_2 C17B_2 H17D_2 109.6 . . ?
C17C_2 C17B_2 H17D_2 109.6 . . ?
H17C_2 C17B_2 H17D_2 108.1 . . ?
C17D_2 C17C_2 C17B_2 111.9(14) . . ?
C17D_2 C17C_2 H17E_2 109.2 . . ?
C17B_2 C17C_2 H17E_2 109.2 . . ?
C17D_2 C17C_2 H17F_2 109.2 . . ?
C17B_2 C17C_2 H17F_2 109.2 . . ?
H17E_2 C17C_2 H17F_2 107.9 . . ?
C17C_2 C17D_2 C17E_2 116.8(16) . . ?
C17C_2 C17D_2 H17G_2 108.1 . . ?
C17E_2 C17D_2 H17G_2 108.1 . . ?
C17C_2 C17D_2 H17H_2 108.1 . . ?
C17E_2 C17D_2 H17H_2 108.1 . . ?
H17G_2 C17D_2 H17H_2 107.3 . . ?
C17F_2 C17E_2 C17D_2 135.0(19) . . ?
C17F_2 C17E_2 H17I_2 103.4 . . ?
C17D_2 C17E_2 H17I_2 103.4 . . ?
C17F_2 C17E_2 H17J_2 103.4 . . ?
C17D_2 C17E_2 H17J_2 103.4 . . ?
H17I_2 C17E_2 H17J_2 105.2 . . ?
C17E_2 C17F_2 H17K_2 109.5 . . ?
C17E_2 C17F_2 H17L_2 109.5 . . ?
H17K_2 C17F_2 H17L_2 109.5 . . ?
C17E_2 C17F_2 H17M_2 109.5 . . ?
H17K_2 C17F_2 H17M_2 109.5 . . ?
H17L_2 C17F_2 H17M_2 109.5 . . ?
C10_3 C1_3 C2_3 118.7(4) . . ?
C10_3 C1_3 C11_3 122.1(5) . . ?
C2_3 C1_3 C11_3 119.1(4) . . ?
C3_3 C2_3 C7_3 118.0(4) . . ?
C3_3 C2_3 C1_3 121.9(4) . . ?
C7_3 C2_3 C1_3 119.9(4) . . ?
N4_3 C3_3 C2_3 123.3(5) . . ?
N4_3 C3_3 H3_3 118.4 . . ?
C2_3 C3_3 H3_3 118.4 . . ?
C3_3 N4_3 C5_3 118.5(4) . . ?
C3_3 N4_3 Pd1_12 119.9(4) . . ?
C5_3 N4_3 Pd1_12 121.1(3) . . ?
N4_3 C5_3 C6_3 123.0(5) . . ?
N4_3 C5_3 H5_3 118.5 . . ?
C6_3 C5_3 H5_3 118.5 . . ?
C5_3 C6_3 C7_3 119.4(5) . . ?
C5_3 C6_3 H6_3 120.3 . . ?
C7_3 C6_3 H6_3 120.3 . . ?
C2_3 C7_3 C6_3 117.4(4) . . ?
C2_3 C7_3 C8_3 119.1(4) . . ?
C6_3 C7_3 C8_3 123.4(5) . . ?
C9_3 C8_3 C7_3 119.4(5) . . ?
C9_3 C8_3 H8_3 120.3 . . ?
C7_3 C8_3 H8_3 120.3 . . ?
C8_3 C9_3 C10_3 122.0(5) . . ?
C8_3 C9_3 H9_3 119.0 . . ?
C10_3 C9_3 H9_3 119.0 . . ?
C1_3 C10_3 C9_3 120.8(5) . . ?
C1_3 C10_3 H10_3 119.6 . . ?
C9_3 C10_3 H10_3 119.6 . . ?
C12_3 C11_3 C1_3 175.9(5) . . ?
C11_3 C12_3 C13_3 179.4(6) . . ?
C25_3 C13_3 C14_3 121.0(5) . . ?
C25_3 C13_3 C12_3 119.4(5) . . ?
C14_3 C13_3 C12_3 119.6(5) . . ?
C15_3 C14_3 C13_3 121.4(5) . . ?
C15_3 C14_3 H14_3 119.3 . . ?
C13_3 C14_3 H14_3 119.3 . . ?
C14_3 C15_3 C16_3 117.8(5) . . ?
C14_3 C15_3 H15_3 121.1 . . ?
C16_3 C15_3 H15_3 121.1 . . ?
N17_3 C16_3 C15_3 129.8(5) . . ?
N17_3 C16_3 C24_3 109.0(4) . . ?
C15_3 C16_3 C24_3 121.2(5) . . ?
C16_3 N17_3 C18_3 108.9(4) . . ?
C16_3 N17_3 C17A_3 123.4(5) . . ?
C18_3 N17_3 C17A_3 127.1(5) . . ?
N17_3 C18_3 C19_3 129.7(5) . . ?
N17_3 C18_3 C23_3 109.1(4) . . ?
C19_3 C18_3 C23_3 121.1(5) . . ?
C20_3 C19_3 C18_3 117.9(5) . . ?
C20_3 C19_3 H19_3 121.0 . . ?
C18_3 C19_3 H19_3 121.0 . . ?
C19_3 C20_3 C21_3 121.9(6) . . ?
C19_3 C20_3 H20_3 119.1 . . ?
C21_3 C20_3 H20_3 119.1 . . ?
C22_3 C21_3 C20_3 120.0(5) . . ?
C22_3 C21_3 C26_3 119.0(5) . . ?
C20_3 C21_3 C26_3 120.9(5) . . ?
C23_3 C22_3 C21_3 118.7(5) . . ?
C23_3 C22_3 H22_3 120.7 . . ?
C21_3 C22_3 H22_3 120.7 . . ?
C22_3 C23_3 C18_3 120.4(5) . . ?
C22_3 C23_3 C24_3 133.3(5) . . ?
C18_3 C23_3 C24_3 106.4(4) . . ?
C25_3 C24_3 C16_3 120.3(5) . . ?
C25_3 C24_3 C23_3 133.2(4) . . ?
C16_3 C24_3 C23_3 106.6(4) . . ?
C24_3 C25_3 C13_3 118.3(5) . . ?
C24_3 C25_3 H25_3 120.9 . . ?
C13_3 C25_3 H25_3 120.9 . . ?
C27_3 C26_3 C21_3 176.8(6) . . ?
C26_3 C27_3 C28_3 170.6(6) . . ?
C37_3 C28_3 C29_3 118.5(4) . . ?
C37_3 C28_3 C27_3 124.1(5) . . ?
C29_3 C28_3 C27_3 117.3(4) . . ?
C30_3 C29_3 C34_3 118.0(4) . . ?
C30_3 C29_3 C28_3 121.8(4) . . ?
C34_3 C29_3 C28_3 120.2(4) . . ?
N31_3 C30_3 C29_3 123.0(5) . . ?
N31_3 C30_3 H30_3 118.5 . . ?
C29_3 C30_3 H30_3 118.5 . . ?
C30_3 N31_3 C32_3 118.6(5) . . ?
C30_3 N31_3 Pd2_12 120.1(4) . . ?
C32_3 N31_3 Pd2_12 121.0(4) . . ?
C33_3 C32_3 N31_3 122.7(5) . . ?
C33_3 C32_3 H32_3 118.7 . . ?
N31_3 C32_3 H32_3 118.7 . . ?
C32_3 C33_3 C34_3 120.1(5) . . ?
C32_3 C33_3 H33_3 119.9 . . ?
C34_3 C33_3 H33_3 119.9 . . ?
C35_3 C34_3 C33_3 124.8(5) . . ?
C35_3 C34_3 C29_3 118.4(5) . . ?
C33_3 C34_3 C29_3 116.8(5) . . ?
C36_3 C35_3 C34_3 119.8(5) . . ?
C36_3 C35_3 H35_3 120.1 . . ?
C34_3 C35_3 H35_3 120.1 . . ?
C35_3 C36_3 C37_3 122.1(5) . . ?
C35_3 C36_3 H36_3 118.9 . . ?
C37_3 C36_3 H36_3 118.9 . . ?
C28_3 C37_3 C36_3 120.6(5) . . ?
C28_3 C37_3 H37_3 119.7 . . ?
C36_3 C37_3 H37_3 119.7 . . ?
C17B_3 C17A_3 N17_3 115.1(7) . . ?
C17B_3 C17A_3 H17A_3 108.5 . . ?
N17_3 C17A_3 H17A_3 108.5 . . ?
C17B_3 C17A_3 H17B_3 108.5 . . ?
N17_3 C17A_3 H17B_3 108.5 . . ?
H17A_3 C17A_3 H17B_3 107.5 . . ?
C17A_3 C17B_3 C17C_3 112.4(8) . . ?
C17A_3 C17B_3 H17C_3 109.1 . . ?
C17C_3 C17B_3 H17C_3 109.1 . . ?
C17A_3 C17B_3 H17D_3 109.1 . . ?
C17C_3 C17B_3 H17D_3 109.1 . . ?
H17C_3 C17B_3 H17D_3 107.8 . . ?
C17D_3 C17C_3 C17B_3 113.2(9) . . ?
C17D_3 C17C_3 H17E_3 108.9 . . ?
C17B_3 C17C_3 H17E_3 108.9 . . ?
C17D_3 C17C_3 H17F_3 108.9 . . ?
C17B_3 C17C_3 H17F_3 108.9 . . ?
H17E_3 C17C_3 H17F_3 107.7 . . ?
C17C_3 C17D_3 C17E_3 109.6(10) . . ?
C17C_3 C17D_3 H17G_3 109.7 . . ?
C17E_3 C17D_3 H17G_3 109.7 . . ?
C17C_3 C17D_3 H17H_3 109.7 . . ?
C17E_3 C17D_3 H17H_3 109.7 . . ?
H17G_3 C17D_3 H17H_3 108.2 . . ?
C17F_3 C17E_3 C17D_3 107.8(12) . . ?
C17F_3 C17E_3 H17I_3 110.1 . . ?
C17D_3 C17E_3 H17I_3 110.1 . . ?
C17F_3 C17E_3 H17J_3 110.1 . . ?
C17D_3 C17E_3 H17J_3 110.1 . . ?
H17I_3 C17E_3 H17J_3 108.5 . . ?
C17E_3 C17F_3 H17K_3 109.5 . . ?
C17E_3 C17F_3 H17L_3 109.5 . . ?
H17K_3 C17F_3 H17L_3 109.5 . . ?
C17E_3 C17F_3 H17M_3 109.5 . . ?
H17K_3 C17F_3 H17M_3 109.5 . . ?
H17L_3 C17F_3 H17M_3 109.5 . . ?
C10_4 C1_4 C2_4 119.2(5) . . ?
C10_4 C1_4 C11_4 121.5(5) . . ?
C2_4 C1_4 C11_4 119.1(4) . . ?
C7_4 C2_4 C3_4 117.5(5) . . ?
C7_4 C2_4 C1_4 119.9(4) . . ?
C3_4 C2_4 C1_4 122.6(5) . . ?
N4_4 C3_4 C2_4 123.6(5) . . ?
N4_4 C3_4 H3_4 118.2 . . ?
C2_4 C3_4 H3_4 118.2 . . ?
C3_4 N4_4 C5_4 118.0(5) . . ?
C3_4 N4_4 Pd1_12 121.6(4) . . ?
C5_4 N4_4 Pd1_12 120.2(4) . . ?
C6_4 C5_4 N4_4 122.9(6) . . ?
C6_4 C5_4 H5_4 118.6 . . ?
N4_4 C5_4 H5_4 118.6 . . ?
C5_4 C6_4 C7_4 120.5(6) . . ?
C5_4 C6_4 H6_4 119.8 . . ?
C7_4 C6_4 H6_4 119.8 . . ?
C6_4 C7_4 C2_4 117.3(5) . . ?
C6_4 C7_4 C8_4 123.8(5) . . ?
C2_4 C7_4 C8_4 118.7(5) . . ?
C9_4 C8_4 C7_4 120.1(6) . . ?
C9_4 C8_4 H8_4 120.0 . . ?
C7_4 C8_4 H8_4 120.0 . . ?
C8_4 C9_4 C10_4 121.4(5) . . ?
C8_4 C9_4 H9_4 119.3 . . ?
C10_4 C9_4 H9_4 119.3 . . ?
C1_4 C10_4 C9_4 120.6(6) . . ?
C1_4 C10_4 H10_4 119.7 . . ?
C9_4 C10_4 H10_4 119.7 . . ?
C12_4 C11_4 C1_4 175.3(6) . . ?
C11_4 C12_4 C13_4 178.2(6) . . ?
C14_4 C13_4 C25_4 120.6(5) . . ?
C14_4 C13_4 C12_4 120.8(5) . . ?
C25_4 C13_4 C12_4 118.6(5) . . ?
C15_4 C14_4 C13_4 121.8(5) . . ?
C15_4 C14_4 H14_4 119.1 . . ?
C13_4 C14_4 H14_4 119.1 . . ?
C14_4 C15_4 C16_4 118.0(5) . . ?
C14_4 C15_4 H15_4 121.0 . . ?
C16_4 C15_4 H15_4 121.0 . . ?
N17_4 C16_4 C15_4 129.7(5) . . ?
N17_4 C16_4 C24_4 109.3(4) . . ?
C15_4 C16_4 C24_4 121.0(5) . . ?
C16_4 N17_4 C18_4 108.8(4) . . ?
C16_4 N17_4 C17A_4 125.1(5) . . ?
C18_4 N17_4 C17A_4 126.1(6) . . ?
N17_4 C18_4 C19_4 130.6(5) . . ?
N17_4 C18_4 C23_4 108.7(4) . . ?
C19_4 C18_4 C23_4 120.7(5) . . ?
C20_4 C19_4 C18_4 118.5(6) . . ?
C20_4 C19_4 H19_4 120.8 . . ?
C18_4 C19_4 H19_4 120.8 . . ?
C19_4 C20_4 C21_4 121.6(6) . . ?
C19_4 C20_4 H20_4 119.2 . . ?
C21_4 C20_4 H20_4 119.2 . . ?
C22_4 C21_4 C20_4 120.0(5) . . ?
C22_4 C21_4 C26_4 118.9(5) . . ?
C20_4 C21_4 C26_4 121.2(5) . . ?
C23_4 C22_4 C21_4 118.8(5) . . ?
C23_4 C22_4 H22_4 120.6 . . ?
C21_4 C22_4 H22_4 120.6 . . ?
C22_4 C23_4 C18_4 120.5(5) . . ?
C22_4 C23_4 C24_4 132.5(5) . . ?
C18_4 C23_4 C24_4 107.0(4) . . ?
C25_4 C24_4 C16_4 120.6(4) . . ?
C25_4 C24_4 C23_4 133.1(4) . . ?
C16_4 C24_4 C23_4 106.2(4) . . ?
C24_4 C25_4 C13_4 117.9(5) . . ?
C24_4 C25_4 H25_4 121.0 . . ?
C13_4 C25_4 H25_4 121.0 . . ?
C27_4 C26_4 C21_4 176.2(7) . . ?
C26_4 C27_4 C28_4 170.1(7) . . ?
C37_4 C28_4 C29_4 119.0(4) . . ?
C37_4 C28_4 C27_4 123.2(5) . . ?
C29_4 C28_4 C27_4 117.6(5) . . ?
C30_4 C29_4 C34_4 117.5(4) . . ?
C30_4 C29_4 C28_4 122.4(4) . . ?
C34_4 C29_4 C28_4 120.1(4) . . ?
N31_4 C30_4 C29_4 123.6(5) . . ?
N31_4 C30_4 H30_4 118.2 . . ?
C29_4 C30_4 H30_4 118.2 . . ?
C30_4 N31_4 C32_4 118.5(5) . . ?
C30_4 N31_4 Pd2_12 119.9(3) . . ?
C32_4 N31_4 Pd2_12 121.5(4) . . ?
C33_4 C32_4 N31_4 122.2(5) . . ?
C33_4 C32_4 H32_4 118.9 . . ?
N31_4 C32_4 H32_4 118.9 . . ?
C32_4 C33_4 C34_4 120.7(5) . . ?
C32_4 C33_4 H33_4 119.7 . . ?
C34_4 C33_4 H33_4 119.7 . . ?
C33_4 C34_4 C35_4 124.6(5) . . ?
C33_4 C34_4 C29_4 117.0(4) . . ?
C35_4 C34_4 C29_4 118.3(5) . . ?
C36_4 C35_4 C34_4 119.9(5) . . ?
C36_4 C35_4 H35_4 120.1 . . ?
C34_4 C35_4 H35_4 120.1 . . ?
C35_4 C36_4 C37_4 122.4(5) . . ?
C35_4 C36_4 H36_4 118.8 . . ?
C37_4 C36_4 H36_4 118.8 . . ?
C28_4 C37_4 C36_4 119.9(5) . . ?
C28_4 C37_4 H37_4 120.1 . . ?
C36_4 C37_4 H37_4 120.1 . . ?
N17_4 C17A_4 C17B_4 110.7(7) . . ?
N17_4 C17A_4 H17A_4 109.5 . . ?
C17B_4 C17A_4 H17A_4 109.5 . . ?
N17_4 C17A_4 H17B_4 109.5 . . ?
C17B_4 C17A_4 H17B_4 109.5 . . ?
H17A_4 C17A_4 H17B_4 108.1 . . ?
C17C_4 C17B_4 C17A_4 110.6(10) . . ?
C17C_4 C17B_4 H17C_4 109.5 . . ?
C17A_4 C17B_4 H17C_4 109.5 . . ?
C17C_4 C17B_4 H17D_4 109.5 . . ?
C17A_4 C17B_4 H17D_4 109.5 . . ?
H17C_4 C17B_4 H17D_4 108.1 . . ?
C17D_4 C17C_4 C17B_4 119.2(13) . . ?
C17D_4 C17C_4 H17E_4 107.5 . . ?
C17B_4 C17C_4 H17E_4 107.5 . . ?
C17D_4 C17C_4 H17F_4 107.5 . . ?
C17B_4 C17C_4 H17F_4 107.5 . . ?
H17E_4 C17C_4 H17F_4 107.0 . . ?
C17C_4 C17D_4 C17E_4 113.4(14) . . ?
C17C_4 C17D_4 H17G_4 108.9 . . ?
C17E_4 C17D_4 H17G_4 108.9 . . ?
C17C_4 C17D_4 H17H_4 108.9 . . ?
C17E_4 C17D_4 H17H_4 108.9 . . ?
H17G_4 C17D_4 H17H_4 107.7 . . ?
C17F_4 C17E_4 C17D_4 119.0(17) . . ?
C17F_4 C17E_4 H17I_4 107.6 . . ?
C17D_4 C17E_4 H17I_4 107.6 . . ?
C17F_4 C17E_4 H17J_4 107.6 . . ?
C17D_4 C17E_4 H17J_4 107.6 . . ?
H17I_4 C17E_4 H17J_4 107.0 . . ?
C17E_4 C17F_4 H17K_4 109.5 . . ?
C17E_4 C17F_4 H17L_4 109.5 . . ?
H17K_4 C17F_4 H17L_4 109.5 . . ?
C17E_4 C17F_4 H17M_4 109.5 . . ?
H17K_4 C17F_4 H17M_4 109.5 . . ?
H17L_4 C17F_4 H17M_4 109.5 . . ?
F7_5 P1_5 F5_5 90.2(11) . . ?
F7_5 P1_5 F4_5 92.0(10) . . ?
F5_5 P1_5 F4_5 91.9(10) . . ?
F7_5 P1_5 F2_5 88.5(9) . . ?
F5_5 P1_5 F2_5 88.9(10) . . ?
F4_5 P1_5 F2_5 179.0(14) . . ?
F7_5 P1_5 F6_5 176.8(14) . . ?
F5_5 P1_5 F6_5 92.4(11) . . ?
F4_5 P1_5 F6_5 89.6(9) . . ?
F2_5 P1_5 F6_5 89.9(10) . . ?
F7_5 P1_5 F3_5 90.9(11) . . ?
F5_5 P1_5 F3_5 177.7(14) . . ?
F4_5 P1_5 F3_5 90.1(10) . . ?
F2_5 P1_5 F3_5 89.1(10) . . ?
F6_5 P1_5 F3_5 86.4(10) . . ?
F7_6 P1_6 F5_6 86.0(9) . . ?
F7_6 P1_6 F3_6 92.1(10) . . ?
F5_6 P1_6 F3_6 177.4(13) . . ?
F7_6 P1_6 F6_6 179.7(14) . . ?
F5_6 P1_6 F6_6 93.7(10) . . ?
F3_6 P1_6 F6_6 88.1(9) . . ?
F7_6 P1_6 F4_6 90.3(9) . . ?
F5_6 P1_6 F4_6 91.1(10) . . ?
F3_6 P1_6 F4_6 90.7(9) . . ?
F6_6 P1_6 F4_6 89.6(9) . . ?
F7_6 P1_6 F2_6 90.0(9) . . ?
F5_6 P1_6 F2_6 89.9(9) . . ?
F3_6 P1_6 F2_6 88.3(9) . . ?
F6_6 P1_6 F2_6 90.1(9) . . ?
F4_6 P1_6 F2_6 178.9(13) . . ?
F2_7 P1_7 F6_7 93.1(5) . . ?
F2_7 P1_7 F5_7 95.7(5) . . ?
F6_7 P1_7 F5_7 93.0(4) . . ?
F2_7 P1_7 F3_7 84.6(4) . . ?
F6_7 P1_7 F3_7 91.1(4) . . ?
F5_7 P1_7 F3_7 175.9(4) . . ?
F2_7 P1_7 F4_7 179.0(5) . . ?
F6_7 P1_7 F4_7 86.9(4) . . ?
F5_7 P1_7 F4_7 85.3(4) . . ?
F3_7 P1_7 F4_7 94.3(4) . . ?
F2_7 P1_7 F7_7 91.1(4) . . ?
F6_7 P1_7 F7_7 174.5(5) . . ?
F5_7 P1_7 F7_7 90.2(4) . . ?
F3_7 P1_7 F7_7 85.7(4) . . ?
F4_7 P1_7 F7_7 88.8(4) . . ?
F2_8 P1_8 F5_8 89.9(6) . . ?
F2_8 P1_8 F3_8 88.7(6) . . ?
F5_8 P1_8 F3_8 178.6(7) . . ?
F2_8 P1_8 F6_8 88.8(6) . . ?
F5_8 P1_8 F6_8 90.4(7) . . ?
F3_8 P1_8 F6_8 89.5(6) . . ?
F2_8 P1_8 F4_8 177.7(6) . . ?
F5_8 P1_8 F4_8 91.5(6) . . ?
F3_8 P1_8 F4_8 89.8(6) . . ?
F6_8 P1_8 F4_8 89.5(5) . . ?
F2_8 P1_8 F7_8 92.2(7) . . ?
F5_8 P1_8 F7_8 94.1(9) . . ?
F3_8 P1_8 F7_8 86.0(9) . . ?
F6_8 P1_8 F7_8 175.4(9) . . ?
F4_8 P1_8 F7_8 89.5(7) . . ?
F7_9 P1_9 F5_9 89.7(11) . . ?
F7_9 P1_9 F2_9 96.0(10) . . ?
F5_9 P1_9 F2_9 90.6(11) . . ?
F7_9 P1_9 F3_9 91.7(10) . . ?
F5_9 P1_9 F3_9 177.7(12) . . ?
F2_9 P1_9 F3_9 87.5(9) . . ?
F7_9 P1_9 F6_9 176.7(13) . . ?
F5_9 P1_9 F6_9 88.0(12) . . ?
F2_9 P1_9 F6_9 86.4(10) . . ?
F3_9 P1_9 F6_9 90.7(10) . . ?
F7_9 P1_9 F4_9 89.7(10) . . ?
F5_9 P1_9 F4_9 89.9(12) . . ?
F2_9 P1_9 F4_9 174.3(11) . . ?
F3_9 P1_9 F4_9 91.9(10) . . ?
F6_9 P1_9 F4_9 88.0(11) . . ?
F3_10 P1_10 F7_10 98.7(6) . . ?
F3_10 P1_10 F4_10 98.4(6) . . ?
F7_10 P1_10 F4_10 99.8(6) . . ?
F3_10 P1_10 F2_10 92.6(5) . . ?
F7_10 P1_10 F2_10 87.3(6) . . ?
F4_10 P1_10 F2_10 165.8(6) . . ?
F3_10 P1_10 F5_10 172.6(7) . . ?
F7_10 P1_10 F5_10 88.1(5) . . ?
F4_10 P1_10 F5_10 83.3(5) . . ?
F2_10 P1_10 F5_10 84.7(5) . . ?
F3_10 P1_10 F6_10 91.3(6) . . ?
F7_10 P1_10 F6_10 166.8(7) . . ?
F4_10 P1_10 F6_10 87.2(5) . . ?
F2_10 P1_10 F6_10 83.6(6) . . ?
F5_10 P1_10 F6_10 81.6(6) . . ?
C2_11 O1_11 C5_11 114.2(11) . . ?
C4_11 C2_11 O1_11 132.7(15) . . ?
C4_11 C2_11 C3_11 112.4(13) . . ?
O1_11 C2_11 C3_11 105.6(10) . . ?
C4_11 C2_11 H2_11 100.1 . . ?
O1_11 C2_11 H2_11 100.1 . . ?
C3_11 C2_11 H2_11 100.1 . . ?
C2_11 C3_11 H3A_11 109.5 . . ?
C2_11 C3_11 H3B_11 109.5 . . ?
H3A_11 C3_11 H3B_11 109.5 . . ?
C2_11 C3_11 H3C_11 109.5 . . ?
H3A_11 C3_11 H3C_11 109.5 . . ?
H3B_11 C3_11 H3C_11 109.5 . . ?
C2_11 C4_11 H4A_11 109.5 . . ?
C2_11 C4_11 H4B_11 109.5 . . ?
H4A_11 C4_11 H4B_11 109.5 . . ?
C2_11 C4_11 H4C_11 109.5 . . ?
H4A_11 C4_11 H4C_11 109.5 . . ?
H4B_11 C4_11 H4C_11 109.5 . . ?
O1_11 C5_11 C7_11 124.7(17) . . ?
O1_11 C5_11 C6_11 104.5(12) . . ?
C7_11 C5_11 C6_11 105.3(15) . . ?
O1_11 C5_11 H5_11 107.1 . . ?
C7_11 C5_11 H5_11 107.1 . . ?
C6_11 C5_11 H5_11 107.1 . . ?
C5_11 C6_11 H6A_11 109.5 . . ?
C5_11 C6_11 H6B_11 109.5 . . ?
H6A_11 C6_11 H6B_11 109.5 . . ?
C5_11 C6_11 H6C_11 109.5 . . ?
H6A_11 C6_11 H6C_11 109.5 . . ?
H6B_11 C6_11 H6C_11 109.5 . . ?
C5_11 C7_11 H7A_11 109.5 . . ?
C5_11 C7_11 H7B_11 109.5 . . ?
H7A_11 C7_11 H7B_11 109.5 . . ?
C5_11 C7_11 H7C_11 109.5 . . ?
H7A_11 C7_11 H7C_11 109.5 . . ?
H7B_11 C7_11 H7C_11 109.5 . . ?

loop_
_geom_bond_atom_site_label_1
_geom_bond_atom_site_label_2
_geom_bond_distance
_geom_bond_site_symmetry_2
_geom_bond_publ_flag
Pd1_12 N31_1 2.027(5) . ?
Pd1_12 N4_2 2.032(4) . ?
Pd1_12 N4_3 2.047(4) . ?
Pd1_12 N4_4 2.058(5) . ?
Pd2_12 N31_4 2.036(5) . ?
Pd2_12 N4_1 2.038(5) . ?
Pd2_12 N31_3 2.045(5) . ?
Pd2_12 N31_2 2.045(5) . ?
C1_1 C10_1 1.375(6) . ?
C1_1 C11_1 1.429(5) . ?
C1_1 C2_1 1.437(6) . ?
C2_1 C3_1 1.403(6) . ?
C2_1 C7_1 1.421(7) . ?
C3_1 N4_1 1.319(6) . ?
C3_1 H3_1 0.9500 . ?
N4_1 C5_1 1.351(6) . ?
C5_1 C6_1 1.360(7) . ?
C5_1 H5_1 0.9500 . ?
C6_1 C7_1 1.410(7) . ?
C6_1 H6_1 0.9500 . ?
C7_1 C8_1 1.415(7) . ?
C8_1 C9_1 1.361(8) . ?
C8_1 H8_1 0.9500 . ?
C9_1 C10_1 1.387(8) . ?
C9_1 H9_1 0.9500 . ?
C10_1 H10_1 0.9500 . ?
C11_1 C12_1 1.199(6) . ?
C12_1 C13_1 1.431(6) . ?
C13_1 C25_1 1.395(6) . ?
C13_1 C14_1 1.406(7) . ?
C14_1 C15_1 1.383(7) . ?
C14_1 H14_1 0.9500 . ?
C15_1 C16_1 1.386(7) . ?
C15_1 H15_1 0.9500 . ?
C16_1 N17_1 1.376(6) . ?
C16_1 C24_1 1.418(6) . ?
N17_1 C18_1 1.382(6) . ?
N17_1 C17A_1 1.466(6) . ?
C18_1 C19_1 1.395(7) . ?
C18_1 C23_1 1.414(6) . ?
C19_1 C20_1 1.382(7) . ?
C19_1 H19_1 0.9500 . ?
C20_1 C21_1 1.399(7) . ?
C20_1 H20_1 0.9500 . ?
C21_1 C22_1 1.389(6) . ?
C21_1 C26_1 1.428(6) . ?
C22_1 C23_1 1.384(7) . ?
C22_1 H22_1 0.9500 . ?
C23_1 C24_1 1.441(8) . ?
C24_1 C25_1 1.394(6) . ?
C25_1 H25_1 0.9500 . ?
C26_1 C27_1 1.202(6) . ?
C27_1 C28_1 1.432(5) . ?
C28_1 C37_1 1.382(6) . ?
C28_1 C29_1 1.425(7) . ?
C29_1 C30_1 1.411(6) . ?
C29_1 C34_1 1.416(7) . ?
C30_1 N31_1 1.321(7) . ?
C30_1 H30_1 0.9500 . ?
N31_1 C32_1 1.353(7) . ?
C32_1 C33_1 1.365(7) . ?
C32_1 H32_1 0.9500 . ?
C33_1 C34_1 1.412(8) . ?
C33_1 H33_1 0.9500 . ?
C34_1 C35_1 1.418(7) . ?
C35_1 C36_1 1.364(9) . ?
C35_1 H35_1 0.9500 . ?
C36_1 C37_1 1.382(8) . ?
C36_1 H36_1 0.9500 . ?
C37_1 H37_1 0.9500 . ?
C17A_1 C17B_1 1.513(8) . ?
C17A_1 H17A_1 0.9900 . ?
C17A_1 H17B_1 0.9900 . ?
C17B_1 C17C_1 1.532(8) . ?
C17B_1 H17C_1 0.9900 . ?
C17B_1 H17D_1 0.9900 . ?
C17C_1 C17D_1 1.519(9) . ?
C17C_1 H17E_1 0.9900 . ?
C17C_1 H17F_1 0.9900 . ?
C17D_1 C17E_1 1.521(10) . ?
C17D_1 H17G_1 0.9900 . ?
C17D_1 H17H_1 0.9900 . ?
C17E_1 C17F_1 1.419(13) . ?
C17E_1 H17I_1 0.9900 . ?
C17E_1 H17J_1 0.9900 . ?
C17F_1 H17K_1 0.9800 . ?
C17F_1 H17L_1 0.9800 . ?
C17F_1 H17M_1 0.9800 . ?
C1_2 C10_2 1.374(6) . ?
C1_2 C2_2 1.429(6) . ?
C1_2 C11_2 1.432(5) . ?
C2_2 C3_2 1.404(6) . ?
C2_2 C7_2 1.423(6) . ?
C3_2 N4_2 1.319(6) . ?
C3_2 H3_2 0.9500 . ?
N4_2 C5_2 1.374(5) . ?
C5_2 C6_2 1.352(6) . ?
C5_2 H5_2 0.9500 . ?
C6_2 C7_2 1.415(7) . ?
C6_2 H6_2 0.9500 . ?
C7_2 C8_2 1.412(7) . ?
C8_2 C9_2 1.364(7) . ?
C8_2 H8_2 0.9500 . ?
C9_2 C10_2 1.406(7) . ?
C9_2 H9_2 0.9500 . ?
C10_2 H10_2 0.9500 . ?
C11_2 C12_2 1.202(6) . ?
C12_2 C13_2 1.438(6) . ?
C13_2 C25_2 1.389(6) . ?
C13_2 C14_2 1.396(7) . ?
C14_2 C15_2 1.388(7) . ?
C14_2 H14_2 0.9500 . ?
C15_2 C16_2 1.389(6) . ?
C15_2 H15_2 0.9500 . ?
C16_2 N17_2 1.387(5) . ?
C16_2 C24_2 1.403(6) . ?
N17_2 C18_2 1.379(6) . ?
N17_2 C17A_2 1.461(7) . ?
C18_2 C19_2 1.387(6) . ?
C18_2 C23_2 1.414(6) . ?
C19_2 C20_2 1.375(7) . ?
C19_2 H19_2 0.9500 . ?
C20_2 C21_2 1.405(7) . ?
C20_2 H20_2 0.9500 . ?
C21_2 C22_2 1.397(6) . ?
C21_2 C26_2 1.427(6) . ?
C22_2 C23_2 1.387(6) . ?
C22_2 H22_2 0.9500 . ?
C23_2 C24_2 1.439(7) . ?
C24_2 C25_2 1.387(6) . ?
C25_2 H25_2 0.9500 . ?
C26_2 C27_2 1.196(6) . ?
C27_2 C28_2 1.435(5) . ?
C28_2 C37_2 1.375(6) . ?
C28_2 C29_2 1.432(6) . ?
C29_2 C30_2 1.405(6) . ?
C29_2 C34_2 1.417(6) . ?
C30_2 N31_2 1.321(6) . ?
C30_2 H30_2 0.9500 . ?
N31_2 C32_2 1.358(6) . ?
C32_2 C33_2 1.356(7) . ?
C32_2 H32_2 0.9500 . ?
C33_2 C34_2 1.417(7) . ?
C33_2 H33_2 0.9500 . ?
C34_2 C35_2 1.427(7) . ?
C35_2 C36_2 1.358(8) . ?
C35_2 H35_2 0.9500 . ?
C36_2 C37_2 1.395(7) . ?
C36_2 H36_2 0.9500 . ?
C37_2 H37_2 0.9500 . ?
C17A_2 C17B_2 1.511(11) . ?
C17A_2 H17A_2 0.9900 . ?
C17A_2 H17B_2 0.9900 . ?
C17B_2 C17C_2 1.580(14) . ?
C17B_2 H17C_2 0.9900 . ?
C17B_2 H17D_2 0.9900 . ?
C17C_2 C17D_2 1.476(15) . ?
C17C_2 H17E_2 0.9900 . ?
C17C_2 H17F_2 0.9900 . ?
C17D_2 C17E_2 1.518(18) . ?
C17D_2 H17G_2 0.9900 . ?
C17D_2 H17H_2 0.9900 . ?
C17E_2 C17F_2 1.46(2) . ?
C17E_2 H17I_2 0.9900 . ?
C17E_2 H17J_2 0.9900 . ?
C17F_2 H17K_2 0.9800 . ?
C17F_2 H17L_2 0.9800 . ?
C17F_2 H17M_2 0.9800 . ?
C1_3 C10_3 1.379(6) . ?
C1_3 C2_3 1.429(6) . ?
C1_3 C11_3 1.433(5) . ?
C2_3 C3_3 1.406(5) . ?
C2_3 C7_3 1.416(6) . ?
C3_3 N4_3 1.324(6) . ?
C3_3 H3_3 0.9500 . ?
N4_3 C5_3 1.355(6) . ?
C5_3 C6_3 1.365(6) . ?
C5_3 H5_3 0.9500 . ?
C6_3 C7_3 1.419(6) . ?
C6_3 H6_3 0.9500 . ?
C7_3 C8_3 1.421(6) . ?
C8_3 C9_3 1.358(7) . ?
C8_3 H8_3 0.9500 . ?
C9_3 C10_3 1.394(7) . ?
C9_3 H9_3 0.9500 . ?
C10_3 H10_3 0.9500 . ?
C11_3 C12_3 1.190(6) . ?
C12_3 C13_3 1.441(6) . ?
C13_3 C25_3 1.392(6) . ?
C13_3 C14_3 1.402(7) . ?
C14_3 C15_3 1.376(7) . ?
C14_3 H14_3 0.9500 . ?
C15_3 C16_3 1.398(6) . ?
C15_3 H15_3 0.9500 . ?
C16_3 N17_3 1.383(6) . ?
C16_3 C24_3 1.412(6) . ?
N17_3 C18_3 1.384(5) . ?
N17_3 C17A_3 1.476(7) . ?
C18_3 C19_3 1.389(6) . ?
C18_3 C23_3 1.411(6) . ?
C19_3 C20_3 1.379(7) . ?
C19_3 H19_3 0.9500 . ?
C20_3 C21_3 1.405(7) . ?
C20_3 H20_3 0.9500 . ?
C21_3 C22_3 1.395(6) . ?
C21_3 C26_3 1.432(6) . ?
C22_3 C23_3 1.388(6) . ?
C22_3 H22_3 0.9500 . ?
C23_3 C24_3 1.451(7) . ?
C24_3 C25_3 1.385(6) . ?
C25_3 H25_3 0.9500 . ?
C26_3 C27_3 1.194(6) . ?
C27_3 C28_3 1.435(5) . ?
C28_3 C37_3 1.378(6) . ?
C28_3 C29_3 1.425(6) . ?
C29_3 C30_3 1.405(6) . ?
C29_3 C34_3 1.425(6) . ?
C30_3 N31_3 1.325(6) . ?
C30_3 H30_3 0.9500 . ?
N31_3 C32_3 1.361(6) . ?
C32_3 C33_3 1.354(7) . ?
C32_3 H32_3 0.9500 . ?
C33_3 C34_3 1.418(7) . ?
C33_3 H33_3 0.9500 . ?
C34_3 C35_3 1.416(7) . ?
C35_3 C36_3 1.356(7) . ?
C35_3 H35_3 0.9500 . ?
C36_3 C37_3 1.393(7) . ?
C36_3 H36_3 0.9500 . ?
C37_3 H37_3 0.9500 . ?
C17A_3 C17B_3 1.456(10) . ?
C17A_3 H17A_3 0.9900 . ?
C17A_3 H17B_3 0.9900 . ?
C17B_3 C17C_3 1.541(11) . ?
C17B_3 H17C_3 0.9900 . ?
C17B_3 H17D_3 0.9900 . ?
C17C_3 C17D_3 1.519(13) . ?
C17C_3 H17E_3 0.9900 . ?
C17C_3 H17F_3 0.9900 . ?
C17D_3 C17E_3 1.595(14) . ?
C17D_3 H17G_3 0.9900 . ?
C17D_3 H17H_3 0.9900 . ?
C17E_3 C17F_3 1.518(17) . ?
C17E_3 H17I_3 0.9900 . ?
C17E_3 H17J_3 0.9900 . ?
C17F_3 H17K_3 0.9800 . ?
C17F_3 H17L_3 0.9800 . ?
C17F_3 H17M_3 0.9800 . ?
C1_4 C10_4 1.379(6) . ?
C1_4 C2_4 1.425(6) . ?
C1_4 C11_4 1.438(5) . ?
C2_4 C7_4 1.413(6) . ?
C2_4 C3_4 1.418(5) . ?
C3_4 N4_4 1.317(6) . ?
C3_4 H3_4 0.9500 . ?
N4_4 C5_4 1.361(6) . ?
C5_4 C6_4 1.352(7) . ?
C5_4 H5_4 0.9500 . ?
C6_4 C7_4 1.405(7) . ?
C6_4 H6_4 0.9500 . ?
C7_4 C8_4 1.419(7) . ?
C8_4 C9_4 1.366(8) . ?
C8_4 H8_4 0.9500 . ?
C9_4 C10_4 1.391(7) . ?
C9_4 H9_4 0.9500 . ?
C10_4 H10_4 0.9500 . ?
C11_4 C12_4 1.195(6) . ?
C12_4 C13_4 1.435(6) . ?
C13_4 C14_4 1.398(7) . ?
C13_4 C25_4 1.400(5) . ?
C14_4 C15_4 1.371(7) . ?
C14_4 H14_4 0.9500 . ?
C15_4 C16_4 1.392(6) . ?
C15_4 H15_4 0.9500 . ?
C16_4 N17_4 1.382(6) . ?
C16_4 C24_4 1.407(6) . ?
N17_4 C18_4 1.388(5) . ?
N17_4 C17A_4 1.454(7) . ?
C18_4 C19_4 1.392(7) . ?
C18_4 C23_4 1.406(6) . ?
C19_4 C20_4 1.379(7) . ?
C19_4 H19_4 0.9500 . ?
C20_4 C21_4 1.403(7) . ?
C20_4 H20_4 0.9500 . ?
C21_4 C22_4 1.395(6) . ?
C21_4 C26_4 1.431(6) . ?
C22_4 C23_4 1.394(6) . ?
C22_4 H22_4 0.9500 . ?
C23_4 C24_4 1.448(7) . ?
C24_4 C25_4 1.389(6) . ?
C25_4 H25_4 0.9500 . ?
C26_4 C27_4 1.183(6) . ?
C27_4 C28_4 1.439(5) . ?
C28_4 C37_4 1.378(6) . ?
C28_4 C29_4 1.425(6) . ?
C29_4 C30_4 1.412(6) . ?
C29_4 C34_4 1.423(6) . ?
C30_4 N31_4 1.322(6) . ?
C30_4 H30_4 0.9500 . ?
N31_4 C32_4 1.368(6) . ?
C32_4 C33_4 1.355(7) . ?
C32_4 H32_4 0.9500 . ?
C33_4 C34_4 1.415(7) . ?
C33_4 H33_4 0.9500 . ?
C34_4 C35_4 1.415(7) . ?
C35_4 C36_4 1.355(7) . ?
C35_4 H35_4 0.9500 . ?
C36_4 C37_4 1.399(7) . ?
C36_4 H36_4 0.9500 . ?
C37_4 H37_4 0.9500 . ?
C17A_4 C17B_4 1.532(12) . ?
C17A_4 H17A_4 0.9900 . ?
C17A_4 H17B_4 0.9900 . ?
C17B_4 C17C_4 1.530(12) . ?
C17B_4 H17C_4 0.9900 . ?
C17B_4 H17D_4 0.9900 . ?
C17C_4 C17D_4 1.420(15) . ?
C17C_4 H17E_4 0.9900 . ?
C17C_4 H17F_4 0.9900 . ?
C17D_4 C17E_4 1.598(18) . ?
C17D_4 H17G_4 0.9900 . ?
C17D_4 H17H_4 0.9900 . ?
C17E_4 C17F_4 1.488(18) . ?
C17E_4 H17I_4 0.9900 . ?
C17E_4 H17J_4 0.9900 . ?
C17F_4 H17K_4 0.9800 . ?
C17F_4 H17L_4 0.9800 . ?
C17F_4 H17M_4 0.9800 . ?
P1_5 F7_5 1.574(17) . ?
P1_5 F5_5 1.576(17) . ?
P1_5 F4_5 1.579(16) . ?
P1_5 F2_5 1.586(16) . ?
P1_5 F6_5 1.588(17) . ?
P1_5 F3_5 1.593(17) . ?
P1_6 F7_6 1.567(15) . ?
P1_6 F5_6 1.576(16) . ?
P1_6 F3_6 1.577(16) . ?
P1_6 F6_6 1.582(15) . ?
P1_6 F4_6 1.583(16) . ?
P1_6 F2_6 1.599(16) . ?
P1_7 F2_7 1.511(7) . ?
P1_7 F6_7 1.524(7) . ?
P1_7 F5_7 1.565(7) . ?
P1_7 F3_7 1.575(7) . ?
P1_7 F4_7 1.584(7) . ?
P1_7 F7_7 1.588(7) . ?
P1_8 F2_8 1.590(9) . ?
P1_8 F5_8 1.593(12) . ?
P1_8 F3_8 1.606(12) . ?
P1_8 F6_8 1.617(10) . ?
P1_8 F4_8 1.634(10) . ?
P1_8 F7_8 1.642(18) . ?
P1_9 F7_9 1.535(15) . ?
P1_9 F5_9 1.559(19) . ?
P1_9 F2_9 1.563(16) . ?
P1_9 F3_9 1.573(15) . ?
P1_9 F6_9 1.579(16) . ?
P1_9 F4_9 1.622(17) . ?
P1_10 F3_10 1.467(8) . ?
P1_10 F7_10 1.492(10) . ?
P1_10 F4_10 1.516(8) . ?
P1_10 F2_10 1.592(10) . ?
P1_10 F5_10 1.615(9) . ?
P1_10 F6_10 1.669(10) . ?
O1_11 C2_11 1.403(11) . ?
O1_11 C5_11 1.427(11) . ?
C2_11 C4_11 1.402(18) . ?
C2_11 C3_11 1.483(15) . ?
C2_11 H2_11 1.0000 . ?
C3_11 H3A_11 0.9800 . ?
C3_11 H3B_11 0.9800 . ?
C3_11 H3C_11 0.9800 . ?
C4_11 H4A_11 0.9800 . ?
C4_11 H4B_11 0.9800 . ?
C4_11 H4C_11 0.9800 . ?
C5_11 C7_11 1.48(2) . ?
C5_11 C6_11 1.479(16) . ?
C5_11 H5_11 1.0000 . ?
C6_11 H6A_11 0.9800 . ?
C6_11 H6B_11 0.9800 . ?
C6_11 H6C_11 0.9800 . ?
C7_11 H7A_11 0.9800 . ?
C7_11 H7B_11 0.9800 . ?
C7_11 H7C_11 0.9800 . ?
